data_1515131
loop_
_publ_author_name
'Kilbas, Benan'
'Mirtschin, Sebastian'
'Scopelliti, Rosario'
'Severin, Kay'

_publ_section_title
;
 A solvent-responsive coordination cage
;
_journal_issue 3
_journal_name_full 'Chemical Science'
_journal_page_first 701
_journal_paper_doi 10.1039/c1sc00779c
_journal_volume 3
_journal_year 2012
_chemical_formula_moiety 'C236 H224 N8 O56 Ru8, 23(C H Cl3)'
_chemical_formula_sum 'C259 H247 Cl69 N8 O56 Ru8'
_chemical_formula_weight 7622.26
_chemical_name_systematic
;
?
;
_space_group_IT_number 2
_symmetry_cell_setting triclinic
_symmetry_space_group_name_Hall '-P 1'
_symmetry_space_group_name_H-M 'P -1'
_atom_sites_solution_hydrogens geom
_atom_sites_solution_primary direct
_atom_sites_solution_secondary difmap
_audit_creation_method SHELXL-97
_cell_angle_alpha 70.041(10)
_cell_angle_beta 77.399(12)
_cell_angle_gamma 81.696(9)
_cell_formula_units_Z 1
_cell_length_a 16.0499(16)
_cell_length_b 24.504(4)
_cell_length_c 26.963(4)
_cell_measurement_reflns_used 257
_cell_measurement_temperature 100(2)
_cell_measurement_theta_max 22
_cell_measurement_theta_min 3
_cell_volume 9699(2)
_computing_cell_refinement 'Dirax/lsq (Duisenberg & Schreurs, 1989-2000)'
_computing_data_collection 'Collect (Bruker AXS BV, 1997-2004)'
_computing_data_reduction 'EvalCCD (Duisenberg & Schreurs, 1990-2000)'
_computing_molecular_graphics 'Bruker SHELXTL'
_computing_publication_material 'Bruker SHELXTL'
_computing_structure_refinement 'SHELXL-97 (Sheldrick, 1997)'
_computing_structure_solution 'SHELXS-97 (Sheldrick, 1990)'
_diffrn_ambient_temperature 100(2)
_diffrn_measured_fraction_theta_full 0.982
_diffrn_measured_fraction_theta_max 0.982
_diffrn_measurement_device_type 'Bruker APEX II CCD'
_diffrn_measurement_method 'phi and omega scans'
_diffrn_radiation_monochromator graphite
_diffrn_radiation_source 'fine-focus sealed tube'
_diffrn_radiation_type MoK\a
_diffrn_radiation_wavelength 0.71073
_diffrn_reflns_av_R_equivalents 0.0612
_diffrn_reflns_av_sigmaI/netI 0.0598
_diffrn_reflns_limit_h_max 17
_diffrn_reflns_limit_h_min -17
_diffrn_reflns_limit_k_max 26
_diffrn_reflns_limit_k_min -26
_diffrn_reflns_limit_l_max 29
_diffrn_reflns_limit_l_min -28
_diffrn_reflns_number 113529
_diffrn_reflns_theta_full 22.99
_diffrn_reflns_theta_max 22.99
_diffrn_reflns_theta_min 3.02
_exptl_absorpt_coefficient_mu 0.835
_exptl_absorpt_correction_T_max 0.7450
_exptl_absorpt_correction_T_min 0.3943
_exptl_absorpt_correction_type multi-scan
_exptl_absorpt_process_details 'SADABS 2008, Bruker AXS, 2008'
_exptl_crystal_colour yellow
_exptl_crystal_density_diffrn 1.305
_exptl_crystal_density_method 'not measured'
_exptl_crystal_description prismatic
_exptl_crystal_F_000 3830
_exptl_crystal_size_max 0.48
_exptl_crystal_size_mid 0.32
_exptl_crystal_size_min 0.22
_platon_squeeze_details
;
;
_refine_diff_density_max 2.670
_refine_diff_density_min -2.953
_refine_diff_density_rms 0.175
_refine_ls_extinction_method none
_refine_ls_goodness_of_fit_ref 1.480
_refine_ls_hydrogen_treatment constr
_refine_ls_matrix_type full
_refine_ls_number_parameters 1796
_refine_ls_number_reflns 26459
_refine_ls_number_restraints 698
_refine_ls_restrained_S_all 1.481
_refine_ls_R_factor_all 0.1571
_refine_ls_R_factor_gt 0.1234
_refine_ls_shift/su_max 0.001
_refine_ls_shift/su_mean 0.000
_refine_ls_structure_factor_coef Fsqd
_refine_ls_weighting_details 'calc w=1/[\s^2^(Fo^2^)+(0.2000P)^2^+0.0000P] where P=(Fo^2^+2Fc^2^)/3'
_refine_ls_weighting_scheme calc
_refine_ls_wR_factor_gt 0.3466
_refine_ls_wR_factor_ref 0.3818
_reflns_number_gt 17547
_reflns_number_total 26459
_reflns_threshold_expression >2sigma(I)
_cod_data_source_file c1sc00779c.txt
_cod_data_source_block bk200a
_cod_depositor_comments
;
The following automatic conversions were performed:

'_symmetry_cell_setting' value 'Triclinic' changed to 'triclinic'
according to
/usr/data/users/saulius/automatic-downloads/retrospective/RSC/lib/dictionaries/cif_core.dic
dictionary named 'cif_core.dic' version 2.4.2 from 2011-04-26.

Automatic conversion script
Id: cif_fix_values 2281 2013-09-26 08:29:07Z andrius 
;
_cod_database_code 1515131

loop_
_symmetry_equiv_pos_as_xyz
'x, y, z'
'-x, -y, -z'

loop_
_atom_site_label
_atom_site_type_symbol
_atom_site_fract_x
_atom_site_fract_y
_atom_site_fract_z
_atom_site_U_iso_or_equiv
_atom_site_adp_type
_atom_site_occupancy
_atom_site_symmetry_multiplicity
_atom_site_calc_flag
_atom_site_refinement_flags
Ru1 Ru 0.41565(6) 0.87591(5) 0.72136(4) 0.0555(3) Uani 1 1 d .
Ru2 Ru 0.47432(10) 0.84455(6) 0.07925(5) 0.0924(5) Uani 1 1 d .
Ru3 Ru 0.97579(6) 0.32058(4) 0.21066(3) 0.0420(3) Uani 1 1 d .
Ru4 Ru 0.92345(6) 0.34842(4) 0.84178(3) 0.0417(3) Uani 1 1 d .
O1 O 0.3144(5) 0.8676(4) 0.6882(3) 0.0512(19) Uani 1 1 d .
O2 O 0.3224(6) 0.9459(5) 0.6149(3) 0.072(3) Uani 1 1 d .
O3 O 0.1794(4) 0.8329(3) 0.6667(3) 0.0425(17) Uani 1 1 d .
O4 O 0.0876(4) 0.7425(3) 0.7224(3) 0.0403(16) Uani 1 1 d .
O5 O -0.0074(5) 0.7701(3) 0.6668(3) 0.0502(19) Uani 1 1 d .
O6 O 0.2015(8) 0.9475(7) 0.5429(5) 0.115(5) Uani 1 1 d D
O7 O 0.0533(8) 0.8680(6) 0.5665(4) 0.099(4) Uani 1 1 d .
O8 O 0.3549(7) 0.8359(4) 0.1298(4) 0.074(3) Uani 1 1 d .
O9 O 0.3289(10) 0.9240(4) 0.1397(7) 0.129(6) Uani 1 1 d .
O10 O 0.1938(6) 0.8092(3) 0.1725(3) 0.056(2) Uani 1 1 d .
O11 O 0.1146(5) 0.7210(3) 0.1765(3) 0.0499(19) Uani 1 1 d .
O12 O -0.0092(6) 0.7514(4) 0.2207(4) 0.066(2) Uani 1 1 d .
O13 O 0.1622(11) 0.9365(5) 0.2132(7) 0.136(6) Uani 1 1 d .
O14 O 0.0066(9) 0.8594(4) 0.2477(5) 0.096(4) Uani 1 1 d D
O15 O 0.8516(5) 0.3317(3) 0.1963(3) 0.0489(19) Uani 1 1 d .
O16 O 0.8589(7) 0.4118(4) 0.1225(3) 0.067(2) Uani 1 1 d .
O17 O 0.7143(5) 0.3011(4) 0.1763(3) 0.051(2) Uani 1 1 d .
O18 O 0.6279(5) 0.2054(4) 0.2301(3) 0.057(2) Uani 1 1 d .
O19 O 0.5336(6) 0.2336(5) 0.1730(4) 0.075(3) Uani 1 1 d .
O20 O 0.7130(7) 0.4243(4) 0.0592(4) 0.088(3) Uani 1 1 d .
O21 O 0.5717(7) 0.3443(5) 0.0833(5) 0.099(4) Uani 1 1 d .
O22 O 0.7902(4) 0.3549(3) 0.8647(3) 0.0428(17) Uani 1 1 d .
O23 O 0.7641(6) 0.4480(4) 0.8686(4) 0.061(2) Uani 1 1 d .
O24 O 0.6258(4) 0.3347(3) 0.8964(3) 0.0433(17) Uani 1 1 d .
O25 O 0.5524(6) 0.2400(4) 0.9067(3) 0.066(2) Uani 1 1 d .
O26 O 0.4227(7) 0.2755(6) 0.9390(4) 0.101(4) Uani 1 1 d .
O27 O 0.5716(7) 0.4804(4) 0.9011(4) 0.074(3) Uani 1 1 d .
O28 O 0.4219(5) 0.4038(5) 0.9309(3) 0.076(3) Uani 1 1 d .
N1 N 0.4852(6) 0.8284(4) 0.6715(4) 0.044(2) Uani 1 1 d .
N2 N 0.5283(9) 0.8096(5) 0.1497(4) 0.076(4) Uani 1 1 d .
N3 N 0.9325(6) 0.3780(4) 0.2565(3) 0.042(2) Uani 1 1 d .
N4 N 0.9027(5) 0.3997(4) 0.7647(3) 0.039(2) Uani 1 1 d .
C1 C 0.7164(7) 0.6463(5) 0.4473(4) 0.042(2) Uani 1 1 d U
C2 C 0.7671(7) 0.5966(5) 0.4562(4) 0.044(2) Uani 1 1 d U
C3 C 0.4925(7) 0.8518(5) 0.6186(5) 0.047(3) Uani 1 1 d U
H3 H 0.4677 0.8903 0.6050 0.056 Uiso 1 1 calc R
C4 C 0.5337(7) 0.8242(5) 0.5817(5) 0.045(2) Uani 1 1 d U
H4 H 0.5348 0.8427 0.5444 0.054 Uiso 1 1 calc R
C5 C 0.5734(7) 0.7686(5) 0.6011(5) 0.045(2) Uani 1 1 d U
C6 C 0.5696(7) 0.7435(6) 0.6555(5) 0.052(3) Uani 1 1 d U
H6 H 0.5950 0.7054 0.6698 0.062 Uiso 1 1 calc R
C7 C 0.5265(7) 0.7761(5) 0.6901(5) 0.048(3) Uani 1 1 d U
H7 H 0.5273 0.7601 0.7275 0.057 Uiso 1 1 calc R
C8 C 0.6147(6) 0.7352(4) 0.5629(4) 0.038(2) Uani 1 1 d U
C9 C 0.6598(7) 0.7633(5) 0.5131(5) 0.049(3) Uani 1 1 d U
H9 H 0.6672 0.8035 0.5040 0.058 Uiso 1 1 calc R
C10 C 0.6947(7) 0.7354(4) 0.4761(4) 0.043(2) Uani 1 1 d U
H10 H 0.7271 0.7560 0.4426 0.051 Uiso 1 1 calc R
C11 C 0.6821(7) 0.6754(4) 0.4881(4) 0.039(2) Uani 1 1 d U
C12 C 0.6364(7) 0.6469(4) 0.5382(4) 0.039(2) Uani 1 1 d U
H12 H 0.6285 0.6067 0.5476 0.047 Uiso 1 1 calc R
C13 C 0.6013(7) 0.6768(4) 0.5758(4) 0.038(2) Uani 1 1 d U
H13 H 0.5688 0.6569 0.6097 0.046 Uiso 1 1 calc R
C14 C 0.5984(9) 0.7712(6) 0.1534(5) 0.065(3) Uani 1 1 d U
H14 H 0.6240 0.7606 0.1224 0.078 Uiso 1 1 calc R
C15 C 0.6353(10) 0.7467(5) 0.1977(5) 0.065(3) Uani 1 1 d U
H15 H 0.6858 0.7212 0.1973 0.077 Uiso 1 1 calc R
C16 C 0.5938(9) 0.7612(5) 0.2460(5) 0.056(3) Uani 1 1 d U
C17 C 0.5231(10) 0.8017(5) 0.2422(6) 0.070(3) Uani 1 1 d U
H17 H 0.4956 0.8136 0.2722 0.084 Uiso 1 1 calc R
C18 C 0.4933(11) 0.8243(5) 0.1941(6) 0.073(4) Uani 1 1 d U
H18 H 0.4451 0.8519 0.1923 0.087 Uiso 1 1 calc R
C19 C 0.6255(9) 0.7325(5) 0.2971(4) 0.051(3) Uani 1 1 d U
C20 C 0.7156(9) 0.7207(5) 0.2960(5) 0.060(3) Uani 1 1 d U
H20 H 0.7548 0.7322 0.2630 0.072 Uiso 1 1 calc R
C21 C 0.7458(9) 0.6911(5) 0.3454(5) 0.059(3) Uani 1 1 d U
H21 H 0.8054 0.6814 0.3448 0.071 Uiso 1 1 calc R
C22 C 0.6896(8) 0.6764(5) 0.3942(4) 0.050(3) Uani 1 1 d U
C23 C 0.6000(8) 0.6919(4) 0.3945(4) 0.046(3) Uani 1 1 d U
H23 H 0.5612 0.6833 0.4278 0.056 Uiso 1 1 calc R
C24 C 0.5681(8) 0.7195(5) 0.3464(4) 0.050(3) Uani 1 1 d U
H24 H 0.5084 0.7293 0.3474 0.061 Uiso 1 1 calc R
C25 C 0.9608(7) 0.3696(4) 0.3024(4) 0.039(2) Uani 1 1 d U
H25 H 1.0003 0.3370 0.3137 0.047 Uiso 1 1 calc R
C26 C 0.9365(7) 0.4042(5) 0.3329(4) 0.045(2) Uani 1 1 d U
H26 H 0.9557 0.3946 0.3660 0.054 Uiso 1 1 calc R
C27 C 0.8821(6) 0.4550(5) 0.3158(4) 0.037(2) Uani 1 1 d U
C28 C 0.8532(7) 0.4641(5) 0.2689(4) 0.043(2) Uani 1 1 d U
H28 H 0.8150 0.4972 0.2568 0.052 Uiso 1 1 calc R
C29 C 0.8778(6) 0.4265(4) 0.2386(4) 0.035(2) Uani 1 1 d U
H29 H 0.8573 0.4341 0.2062 0.042 Uiso 1 1 calc R
C30 C 0.8509(7) 0.4939(4) 0.3501(4) 0.039(2) Uani 1 1 d U
C31 C 0.9092(7) 0.5052(4) 0.3775(4) 0.038(2) Uani 1 1 d U
H31 H 0.9667 0.4888 0.3739 0.046 Uiso 1 1 calc R
C32 C 0.8814(7) 0.5400(4) 0.4090(4) 0.039(2) Uani 1 1 d U
H32 H 0.9211 0.5485 0.4263 0.047 Uiso 1 1 calc R
C33 C 0.7964(7) 0.5636(4) 0.4167(4) 0.041(2) Uani 1 1 d U
C34 C 0.7408(6) 0.5513(4) 0.3897(4) 0.038(2) Uani 1 1 d U
H34 H 0.6824 0.5658 0.3945 0.045 Uiso 1 1 calc R
C35 C 0.7689(6) 0.5182(4) 0.3558(4) 0.039(2) Uani 1 1 d U
H35 H 0.7304 0.5123 0.3361 0.047 Uiso 1 1 calc R
C36 C 0.8650(7) 0.4548(4) 0.7558(4) 0.041(2) Uani 1 1 d U
H36 H 0.8482 0.4694 0.7852 0.050 Uiso 1 1 calc R
C37 C 0.8499(6) 0.4912(5) 0.7049(4) 0.038(2) Uani 1 1 d U
H37 H 0.8268 0.5303 0.6995 0.045 Uiso 1 1 calc R
C38 C 0.8698(6) 0.4683(5) 0.6624(4) 0.038(2) Uani 1 1 d U
C39 C 0.9091(6) 0.4128(4) 0.6713(4) 0.040(2) Uani 1 1 d U
H39 H 0.9246 0.3966 0.6429 0.048 Uiso 1 1 calc R
C40 C 0.9259(7) 0.3803(5) 0.7226(4) 0.043(2) Uani 1 1 d U
H40 H 0.9551 0.3428 0.7276 0.051 Uiso 1 1 calc R
C41 C 0.8462(6) 0.5030(5) 0.6090(4) 0.041(2) Uani 1 1 d U
C42 C 0.8512(6) 0.5629(4) 0.5862(4) 0.037(2) Uani 1 1 d U
H42 H 0.8714 0.5831 0.6051 0.045 Uiso 1 1 calc R
C43 C 0.8281(7) 0.5943(5) 0.5371(4) 0.044(2) Uani 1 1 d U
H43 H 0.8333 0.6351 0.5228 0.053 Uiso 1 1 calc R
C44 C 0.7971(7) 0.5659(5) 0.5086(4) 0.039(2) Uani 1 1 d U
C45 C 0.7917(6) 0.5055(4) 0.5307(4) 0.037(2) Uani 1 1 d U
H45 H 0.7710 0.4855 0.5118 0.044 Uiso 1 1 calc R
C46 C 0.8164(6) 0.4743(5) 0.5801(4) 0.040(2) Uani 1 1 d U
H46 H 0.8130 0.4333 0.5941 0.048 Uiso 1 1 calc R
C47 C 0.2934(7) 0.9016(6) 0.6451(5) 0.054(3) Uani 1 1 d U
C48 C 0.2177(8) 0.8811(6) 0.6315(5) 0.062(3) Uani 1 1 d U
C49 C 0.1795(9) 0.9001(7) 0.5876(5) 0.070(4) Uani 1 1 d U
C50 C 0.1122(9) 0.8637(7) 0.5967(5) 0.067(3) Uani 1 1 d U
C51 C 0.1146(7) 0.8235(5) 0.6466(4) 0.043(2) Uani 1 1 d U
C52 C 0.0608(6) 0.7749(4) 0.6808(4) 0.034(2) Uani 1 1 d U
C53 C 0.277(2) 0.9279(19) 0.5101(17) 0.63(9) Uani 1 1 d D
H53A H 0.3280 0.9266 0.5252 0.946 Uiso 1 1 calc R
H53B H 0.2840 0.9551 0.4733 0.946 Uiso 1 1 calc R
H53C H 0.2701 0.8890 0.5098 0.946 Uiso 1 1 calc R
C54 C 0.075(3) 0.839(3) 0.5356(17) 0.39(5) Uani 1 1 d .
H54A H 0.0641 0.7978 0.5555 0.592 Uiso 1 1 calc R
H54B H 0.1357 0.8415 0.5201 0.592 Uiso 1 1 calc R
H54C H 0.0411 0.8533 0.5067 0.592 Uiso 1 1 calc R
C55 C 0.3099(13) 0.8736(6) 0.1469(8) 0.092(5) Uani 1 1 d U
C56 C 0.2213(12) 0.8603(5) 0.1730(7) 0.080(4) Uani 1 1 d U
C57 C 0.1575(12) 0.8859(6) 0.2010(7) 0.081(4) Uani 1 1 d U
C58 C 0.0892(12) 0.8527(6) 0.2166(6) 0.080(4) Uani 1 1 d U
C59 C 0.1129(10) 0.8052(5) 0.1962(5) 0.059(3) Uani 1 1 d U
C60 C 0.0686(9) 0.7562(5) 0.1979(5) 0.054(3) Uani 1 1 d U
C61 C 0.085(3) 0.9623(19) 0.232(3) 0.38(5) Uani 1 1 d .
H61A H 0.0643 0.9931 0.2022 0.574 Uiso 1 1 calc R
H61B H 0.0932 0.9792 0.2587 0.574 Uiso 1 1 calc R
H61C H 0.0431 0.9330 0.2488 0.574 Uiso 1 1 calc R
C62 C -0.009(3) 0.8210(12) 0.3024(11) 0.79(13) Uani 1 1 d D
H62A H -0.0305 0.7852 0.3035 1.181 Uiso 1 1 calc R
H62B H -0.0507 0.8403 0.3245 1.181 Uiso 1 1 calc R
H62C H 0.0451 0.8115 0.3162 1.181 Uiso 1 1 calc R
C63 C 0.8236(8) 0.3680(5) 0.1531(4) 0.046(3) Uani 1 1 d U
C64 C 0.7460(8) 0.3513(6) 0.1421(5) 0.054(3) Uani 1 1 d U
C65 C 0.6998(9) 0.3752(6) 0.1015(5) 0.060(3) Uani 1 1 d U
C66 C 0.6369(9) 0.3380(6) 0.1120(5) 0.062(3) Uani 1 1 d U
C67 C 0.6468(8) 0.2942(6) 0.1579(4) 0.054(3) Uani 1 1 d U
C68 C 0.5987(8) 0.2392(7) 0.1893(5) 0.065(4) Uani 1 1 d U
C69 C 0.629(3) 0.4688(10) 0.0685(11) 0.25(2) Uani 1 1 d .
H69A H 0.5875 0.4483 0.0998 0.374 Uiso 1 1 calc R
H69B H 0.6015 0.4823 0.0367 0.374 Uiso 1 1 calc R
H69C H 0.6461 0.5023 0.0747 0.374 Uiso 1 1 calc R
C70 C 0.5872(14) 0.3116(9) 0.0490(8) 0.125(8) Uani 1 1 d .
H70A H 0.6387 0.2853 0.0552 0.188 Uiso 1 1 calc R
H70B H 0.5958 0.3376 0.0118 0.188 Uiso 1 1 calc R
H70C H 0.5382 0.2888 0.0557 0.188 Uiso 1 1 calc R
C71 C 0.7428(7) 0.4002(5) 0.8734(4) 0.044(3) Uani 1 1 d U
C72 C 0.6502(7) 0.3902(5) 0.8902(4) 0.041(2) Uani 1 1 d U
C73 C 0.5776(8) 0.4230(6) 0.9039(5) 0.056(3) Uani 1 1 d U
C74 C 0.5070(9) 0.3866(7) 0.9168(5) 0.068(4) Uani 1 1 d U
C75 C 0.5396(8) 0.3341(7) 0.9125(4) 0.058(3) Uani 1 1 d U
C76 C 0.5009(10) 0.2792(8) 0.9206(5) 0.070(4) Uani 1 1 d U
C77 C 0.6090(18) 0.4887(8) 0.9406(8) 0.137(10) Uani 1 1 d .
H77A H 0.6679 0.4711 0.9386 0.206 Uiso 1 1 calc R
H77B H 0.5758 0.4703 0.9762 0.206 Uiso 1 1 calc R
H77C H 0.6092 0.5305 0.9345 0.206 Uiso 1 1 calc R
C78 C 0.3869(10) 0.3820(8) 0.9879(7) 0.096(5) Uani 1 1 d .
H78A H 0.4191 0.3956 1.0078 0.144 Uiso 1 1 calc R
H78B H 0.3914 0.3393 1.0000 0.144 Uiso 1 1 calc R
H78C H 0.3266 0.3963 0.9943 0.144 Uiso 1 1 calc R
C79 C 0.5190(6) 0.9335(5) 0.6984(6) 0.106(5) Uani 1 1 d GU
C80 C 0.4463(7) 0.9668(4) 0.6818(4) 0.086(4) Uani 1 1 d GU
H80 H 0.4487 0.9907 0.6455 0.103 Uiso 1 1 calc R
C81 C 0.3699(6) 0.9650(4) 0.7183(4) 0.089(4) Uani 1 1 d GU
H81 H 0.3202 0.9877 0.7069 0.106 Uiso 1 1 calc R
C82 C 0.3663(8) 0.9299(5) 0.7715(4) 0.108(5) Uani 1 1 d GDU
C83 C 0.4390(10) 0.8967(5) 0.7881(4) 0.115(5) Uani 1 1 d GU
H83 H 0.4366 0.8727 0.8244 0.138 Uiso 1 1 calc R
C84 C 0.5154(8) 0.8984(5) 0.7516(6) 0.120(5) Uani 1 1 d GU
H84 H 0.5651 0.8757 0.7629 0.143 Uiso 1 1 calc R
C85 C 0.6011(14) 0.9267(11) 0.6683(13) 0.164(10) Uani 1 1 d U
H85A H 0.6040 0.8934 0.6556 0.245 Uiso 1 1 calc R
H85B H 0.6442 0.9199 0.6910 0.245 Uiso 1 1 calc R
H85C H 0.6121 0.9620 0.6375 0.245 Uiso 1 1 calc R
C86 C 0.3078(16) 0.9241(11) 0.8231(9) 0.157(7) Uani 1 1 d DU
H86 H 0.3208 0.8870 0.8516 0.188 Uiso 1 1 calc R
C87 C 0.3103(18) 0.9773(12) 0.8393(12) 0.174(11) Uani 1 1 d DU
H87A H 0.2697 1.0083 0.8225 0.261 Uiso 1 1 calc R
H87B H 0.3682 0.9907 0.8275 0.261 Uiso 1 1 calc R
H87C H 0.2947 0.9671 0.8784 0.261 Uiso 1 1 calc R
C88 C 0.2310(16) 0.9235(12) 0.8050(10) 0.143(9) Uani 1 1 d DU
H88A H 0.1900 0.9550 0.8119 0.215 Uiso 1 1 calc R
H88B H 0.2064 0.8860 0.8243 0.215 Uiso 1 1 calc R
H88C H 0.2439 0.9291 0.7665 0.215 Uiso 1 1 calc R
C89 C 0.4454(12) 0.8862(7) -0.0006(5) 0.157(9) Uani 1 1 d GU
C90 C 0.4270(8) 0.9269(6) 0.0265(6) 0.146(8) Uani 1 1 d GU
H90 H 0.3720 0.9472 0.0290 0.176 Uiso 1 1 calc R
C91 C 0.4892(11) 0.9379(6) 0.0498(6) 0.150(8) Uani 1 1 d GU
H91 H 0.4766 0.9658 0.0683 0.180 Uiso 1 1 calc R
C92 C 0.5697(9) 0.9082(7) 0.0461(6) 0.156(8) Uani 1 1 d GDU
C93 C 0.5881(9) 0.8675(7) 0.0191(7) 0.188(10) Uani 1 1 d GU
H93 H 0.6432 0.8472 0.0165 0.226 Uiso 1 1 calc R
C94 C 0.5260(15) 0.8565(7) -0.0043(5) 0.189(10) Uani 1 1 d GU
H94 H 0.5385 0.8287 -0.0228 0.227 Uiso 1 1 calc R
C95 C 0.364(3) 0.8719(14) -0.0253(11) 0.25(2) Uani 1 1 d .
H95A H 0.3827 0.8388 -0.0388 0.378 Uiso 1 1 calc R
H95B H 0.3491 0.9062 -0.0546 0.378 Uiso 1 1 calc R
H95C H 0.3138 0.8624 0.0034 0.378 Uiso 1 1 calc R
C96 C 0.6552(13) 0.9078(11) 0.0587(10) 0.180(9) Uani 1 1 d DU
H96 H 0.6811 0.8680 0.0762 0.216 Uiso 1 1 calc R
C97 C 0.6215(15) 0.9421(10) 0.0962(10) 0.129(8) Uani 1 1 d DU
H97A H 0.6677 0.9626 0.0987 0.194 Uiso 1 1 calc R
H97B H 0.5993 0.9157 0.1318 0.194 Uiso 1 1 calc R
H97C H 0.5753 0.9704 0.0827 0.194 Uiso 1 1 calc R
C98 C 0.720(2) 0.9481(19) 0.0134(15) 0.272(18) Uani 1 1 d DU
H98A H 0.7770 0.9388 0.0224 0.407 Uiso 1 1 calc R
H98B H 0.7014 0.9890 0.0101 0.407 Uiso 1 1 calc R
H98C H 0.7207 0.9419 -0.0208 0.407 Uiso 1 1 calc R
C99 C 1.0842(10) 0.3716(7) 0.1675(9) 0.100(5) Uani 1 1 d U
C100 C 1.0431(12) 0.3632(10) 0.1314(7) 0.113(6) Uani 1 1 d U
H100 H 1.0224 0.3957 0.1045 0.135 Uiso 1 1 calc R
C101 C 1.0320(11) 0.3068(11) 0.1344(7) 0.104(5) Uani 1 1 d U
H101 H 1.0092 0.3018 0.1067 0.125 Uiso 1 1 calc R
C102 C 1.0522(10) 0.2575(8) 0.1756(7) 0.092(4) Uani 1 1 d U
C103 C 1.0948(7) 0.2686(5) 0.2140(5) 0.055(3) Uani 1 1 d U
H103 H 1.1102 0.2370 0.2435 0.066 Uiso 1 1 calc R
C104 C 1.1127(8) 0.3250(5) 0.2075(6) 0.060(3) Uani 1 1 d U
H104 H 1.1446 0.3312 0.2307 0.072 Uiso 1 1 calc R
C105 C 1.0919(12) 0.4335(8) 0.1761(12) 0.149(10) Uani 1 1 d U
H10A H 1.1506 0.4452 0.1619 0.223 Uiso 1 1 calc R
H10B H 1.0776 0.4291 0.2144 0.223 Uiso 1 1 calc R
H10C H 1.0522 0.4635 0.1570 0.223 Uiso 1 1 calc R
C106 C 1.0358(15) 0.1937(11) 0.1869(12) 0.139(6) Uani 1 1 d U
H106 H 1.0386 0.1762 0.2260 0.166 Uiso 1 1 calc R
C107 C 0.937(2) 0.1803(15) 0.1853(17) 0.210(12) Uani 1 1 d U
H10D H 0.8976 0.1862 0.2165 0.315 Uiso 1 1 calc R
H10E H 0.9377 0.1400 0.1861 0.315 Uiso 1 1 calc R
H10F H 0.9195 0.2069 0.1523 0.315 Uiso 1 1 calc R
C108 C 1.120(2) 0.1647(11) 0.1599(13) 0.181(11) Uani 1 1 d U
H10G H 1.1333 0.1865 0.1215 0.272 Uiso 1 1 calc R
H10H H 1.1117 0.1243 0.1646 0.272 Uiso 1 1 calc R
H10I H 1.1681 0.1653 0.1769 0.272 Uiso 1 1 calc R
C109 C 1.0604(8) 0.3594(6) 0.8237(6) 0.067(3) Uani 1 1 d U
C110 C 1.0424(8) 0.3024(6) 0.8606(5) 0.065(3) Uani 1 1 d U
H110 H 1.0698 0.2692 0.8514 0.078 Uiso 1 1 calc R
C111 C 0.9889(9) 0.2944(7) 0.9072(6) 0.072(4) Uani 1 1 d U
H111 H 0.9808 0.2560 0.9310 0.087 Uiso 1 1 calc R
C112 C 0.9423(9) 0.3435(7) 0.9222(5) 0.068(3) Uani 1 1 d U
C113 C 0.9585(10) 0.3971(7) 0.8870(7) 0.074(4) Uani 1 1 d U
H113 H 0.9296 0.4299 0.8962 0.088 Uiso 1 1 calc R
C114 C 1.0140(8) 0.4070(6) 0.8388(6) 0.062(3) Uani 1 1 d U
H114 H 1.0213 0.4457 0.8154 0.075 Uiso 1 1 calc R
C115 C 1.1187(7) 0.3671(8) 0.7698(7) 0.086(5) Uani 1 1 d U
H11A H 1.1001 0.4032 0.7435 0.129 Uiso 1 1 calc R
H11B H 1.1161 0.3340 0.7578 0.129 Uiso 1 1 calc R
H11C H 1.1777 0.3692 0.7731 0.129 Uiso 1 1 calc R
C116 C 0.8793(11) 0.3364(10) 0.9746(6) 0.096(5) Uani 1 1 d U
H116 H 0.8326 0.3683 0.9684 0.116 Uiso 1 1 calc R
C117 C 0.8420(19) 0.2824(15) 0.9955(9) 0.191(14) Uani 1 1 d U
H11D H 0.8058 0.2803 0.9713 0.286 Uiso 1 1 calc R
H11E H 0.8069 0.2789 1.0310 0.286 Uiso 1 1 calc R
H11F H 0.8872 0.2506 0.9987 0.286 Uiso 1 1 calc R
C118 C 0.9276(15) 0.3433(15) 1.0146(9) 0.160(9) Uani 1 1 d U
H11G H 0.8899 0.3364 1.0497 0.241 Uiso 1 1 calc R
H11H H 0.9463 0.3829 1.0020 0.241 Uiso 1 1 calc R
H11I H 0.9778 0.3152 1.0178 0.241 Uiso 1 1 calc R
C119 C 0.3514(10) 0.4379(7) 0.8261(7) 0.082(4) Uani 1 1 d .
H119 H 0.3646 0.4040 0.8576 0.098 Uiso 1 1 calc R
C120 C 0.5156(8) 0.4697(6) 0.6667(5) 0.059(3) Uani 1 1 d .
H120 H 0.5168 0.4551 0.7060 0.070 Uiso 1 1 calc R
C121 C 0.6276(9) 0.5696(6) 0.7865(6) 0.067(4) Uani 1 1 d U
H121 H 0.6298 0.5321 0.8167 0.080 Uiso 1 1 calc R
C122 C 0.2931(9) 0.6921(6) 0.6859(5) 0.063(3) Uani 1 1 d .
H122 H 0.2470 0.7077 0.7101 0.076 Uiso 1 1 calc R
C123 C 0.3439(11) 0.6833(7) 0.2262(5) 0.082(5) Uani 1 1 d .
H123 H 0.3317 0.7066 0.1897 0.098 Uiso 1 1 calc R
C124 C 0.3689(14) 1.0068(9) 0.1878(8) 0.110(6) Uani 1 1 d .
H124 H 0.3383 0.9806 0.1776 0.132 Uiso 1 1 calc R
C125 C 0.3569(13) 0.2670(9) 1.1518(8) 0.117(7) Uani 1 1 d U
H125 H 0.4171 0.2760 1.1483 0.141 Uiso 1 1 calc R
C126 C -0.138(3) 0.7533(12) 0.6087(19) 0.281(15) Uani 1 1 d U
H126 H -0.0981 0.7650 0.6266 0.337 Uiso 1 1 calc R
C127 C -0.1340(11) 0.8633(6) 0.1911(6) 0.107(6) Uani 1 1 d D
H127 H -0.0840 0.8361 0.2026 0.128 Uiso 1 1 calc R
C128 C 0.7724(15) 0.717(2) 0.0270(13) 0.289(16) Uani 1 1 d U
H128 H 0.7096 0.7256 0.0270 0.347 Uiso 1 1 calc R
C129 C 0.880(2) 0.4983(16) 0.0083(13) 0.093(10) Uani 0.50 1 d PU
H129 H 0.8595 0.4656 0.0411 0.111 Uiso 0.50 1 calc PR
C130 C 0.8798(19) 0.9102(9) 0.6462(12) 0.151(9) Uani 1 1 d U
H130 H 0.9168 0.8777 0.6362 0.182 Uiso 1 1 calc R
Cl1 Cl 0.3403(2) 0.41218(16) 0.77564(15) 0.0692(9) Uani 1 1 d .
Cl2 Cl 0.4437(4) 0.4832(2) 0.79948(19) 0.1055(15) Uani 1 1 d .
Cl3 Cl 0.2616(4) 0.4777(4) 0.8470(2) 0.171(4) Uani 1 1 d .
Cl4 Cl 0.6199(2) 0.48154(16) 0.63202(14) 0.0687(9) Uani 1 1 d .
Cl5 Cl 0.4748(2) 0.41515(14) 0.65014(13) 0.0655(8) Uani 1 1 d .
Cl6 Cl 0.4478(2) 0.53405(14) 0.65301(15) 0.0677(9) Uani 1 1 d .
Cl7 Cl 0.7216(4) 0.6016(3) 0.7699(4) 0.183(4) Uani 1 1 d U
Cl8 Cl 0.5409(3) 0.61579(18) 0.80226(18) 0.0860(11) Uani 1 1 d .
Cl9 Cl 0.6218(3) 0.5565(4) 0.7261(3) 0.149(3) Uani 1 1 d .
Cl10 Cl 0.2456(3) 0.6668(2) 0.64554(18) 0.1004(15) Uani 1 1 d .
Cl11 Cl 0.3544(3) 0.7492(2) 0.6421(3) 0.1128(18) Uani 1 1 d .
Cl12 Cl 0.3559(4) 0.6377(3) 0.72460(19) 0.155(3) Uani 1 1 d .
Cl13 Cl 0.4535(2) 0.67246(15) 0.22175(14) 0.0700(9) Uani 1 1 d .
Cl14 Cl 0.3017(3) 0.6138(3) 0.24521(17) 0.1120(18) Uani 1 1 d .
Cl15 Cl 0.2955(6) 0.7215(4) 0.2704(2) 0.189(4) Uani 1 1 d .
Cl16 Cl 0.2927(4) 1.0496(3) 0.2208(3) 0.129(2) Uani 1 1 d .
Cl17 Cl 0.4268(5) 1.0532(2) 0.1302(3) 0.136(2) Uani 1 1 d .
Cl18 Cl 0.4418(6) 0.9647(3) 0.2288(4) 0.177(4) Uani 1 1 d .
Cl19 Cl 0.3038(3) 0.3338(2) 1.11728(15) 0.0990(15) Uani 1 1 d .
Cl20 Cl 0.3167(3) 0.2455(2) 1.2190(2) 0.1026(15) Uani 1 1 d .
Cl21 Cl 0.3646(4) 0.2163(4) 1.1212(4) 0.196(4) Uani 1 1 d U
Cl22 Cl -0.1866(4) 0.6932(3) 0.6533(4) 0.154(3) Uani 1 1 d .
Cl23 Cl -0.0713(6) 0.7112(3) 0.5627(3) 0.172(3) Uani 1 1 d .
Cl24 Cl -0.1893(8) 0.8094(3) 0.5777(7) 0.329(10) Uani 1 1 d U
Cl25 Cl -0.1854(4) 0.8349(3) 0.1530(4) 0.189(4) Uani 1 1 d D
Cl26 Cl -0.0969(5) 0.9327(3) 0.1492(4) 0.197(4) Uani 1 1 d D
Cl27 Cl -0.2093(5) 0.8675(4) 0.2488(5) 0.224(5) Uani 1 1 d D
Cl28 Cl 0.7814(4) 0.6735(4) 0.0928(3) 0.157(3) Uani 1 1 d .
Cl29 Cl 0.8077(6) 0.7774(9) 0.0419(6) 0.298(9) Uani 1 1 d .
Cl30 Cl 0.8092(7) 0.7170(9) -0.0238(5) 0.326(10) Uani 1 1 d U
Cl31 Cl 0.8169(5) 0.5033(4) -0.0426(3) 0.089(2) Uani 0.50 1 d P
Cl32 Cl 0.8589(6) 0.5602(5) 0.0248(4) 0.109(3) Uani 0.50 1 d PU
Cl33 Cl 0.9857(5) 0.4797(4) -0.0140(3) 0.094(3) Uani 0.50 1 d P
Cl34 Cl 0.8096(5) 0.8754(4) 0.6899(3) 0.170(3) Uani 1 1 d U
Cl35 Cl 0.8507(6) 0.9517(4) 0.5834(4) 0.192(4) Uani 1 1 d .
Cl36 Cl 0.9560(6) 0.9392(6) 0.6705(6) 0.275(8) Uani 1 1 d .

loop_
_atom_site_aniso_label
_atom_site_aniso_U_11
_atom_site_aniso_U_22
_atom_site_aniso_U_33
_atom_site_aniso_U_23
_atom_site_aniso_U_13
_atom_site_aniso_U_12
Ru1 0.0520(6) 0.0762(7) 0.0603(7) -0.0494(6) -0.0262(5) 0.0190(5)
Ru2 0.1123(11) 0.0819(9) 0.0606(8) 0.0411(7) -0.0431(7) -0.0538(8)
Ru3 0.0497(6) 0.0451(5) 0.0301(5) -0.0148(4) -0.0132(4) 0.0162(4)
Ru4 0.0459(5) 0.0457(5) 0.0394(5) -0.0193(4) -0.0180(4) 0.0068(4)
O1 0.046(4) 0.077(5) 0.032(4) -0.016(4) -0.018(3) 0.006(4)
O2 0.064(6) 0.110(8) 0.036(5) -0.007(5) -0.003(4) -0.033(6)
O3 0.036(4) 0.056(5) 0.025(4) -0.002(3) -0.007(3) -0.002(3)
O4 0.051(4) 0.034(4) 0.039(4) -0.013(3) -0.020(3) 0.009(3)
O5 0.054(5) 0.059(5) 0.039(4) -0.009(4) -0.027(4) 0.002(4)
O6 0.096(8) 0.148(12) 0.078(8) 0.021(8) -0.049(7) -0.033(8)
O7 0.092(8) 0.158(11) 0.043(6) -0.005(6) -0.040(6) -0.023(7)
O8 0.098(7) 0.040(5) 0.074(6) 0.007(4) -0.029(5) -0.014(5)
O9 0.182(14) 0.042(6) 0.179(14) -0.009(7) -0.094(11) -0.029(7)
O10 0.085(7) 0.032(4) 0.054(5) -0.008(4) -0.031(5) 0.003(4)
O11 0.061(5) 0.038(4) 0.056(5) -0.021(4) -0.021(4) 0.015(4)
O12 0.077(7) 0.059(5) 0.065(6) -0.025(4) -0.017(5) 0.009(5)
O13 0.172(14) 0.041(6) 0.217(17) -0.061(8) -0.060(12) 0.009(7)
O14 0.149(11) 0.031(5) 0.095(8) -0.027(5) -0.010(7) 0.034(6)
O15 0.061(5) 0.051(4) 0.039(4) -0.018(4) -0.025(4) 0.018(4)
O16 0.104(7) 0.060(6) 0.043(5) -0.018(5) -0.036(5) 0.018(5)
O17 0.051(4) 0.075(6) 0.037(4) -0.033(4) -0.029(4) 0.031(4)
O18 0.048(4) 0.095(6) 0.039(4) -0.039(4) -0.022(4) 0.021(4)
O19 0.069(6) 0.100(7) 0.075(6) -0.044(6) -0.051(5) 0.026(5)
O20 0.101(8) 0.069(6) 0.091(7) 0.004(6) -0.073(7) 0.017(6)
O21 0.117(8) 0.116(8) 0.103(8) -0.065(7) -0.097(7) 0.063(7)
O22 0.044(4) 0.050(4) 0.036(4) -0.018(3) -0.005(3) -0.002(4)
O23 0.070(5) 0.064(6) 0.067(6) -0.044(5) -0.017(4) 0.000(4)
O24 0.041(4) 0.062(5) 0.029(4) -0.017(3) -0.003(3) -0.008(4)
O25 0.081(6) 0.076(6) 0.039(5) -0.012(4) -0.016(4) -0.009(5)
O26 0.088(8) 0.180(13) 0.058(6) -0.058(7) 0.007(6) -0.057(8)
O27 0.100(7) 0.057(5) 0.055(5) -0.024(4) -0.018(5) 0.043(5)
O28 0.045(5) 0.117(8) 0.038(5) 0.000(5) -0.009(4) 0.025(5)
N1 0.047(5) 0.055(6) 0.043(5) -0.028(4) -0.015(4) -0.002(5)
N2 0.132(11) 0.048(6) 0.050(7) 0.014(5) -0.049(7) -0.043(7)
N3 0.050(5) 0.043(5) 0.038(5) -0.019(4) -0.020(4) 0.013(4)
N4 0.040(5) 0.043(5) 0.041(5) -0.020(4) -0.020(4) 0.007(4)
C1 0.046(5) 0.045(5) 0.032(5) -0.015(4) -0.002(4) -0.001(5)
C2 0.057(6) 0.046(5) 0.028(5) -0.014(4) -0.005(4) 0.004(5)
C3 0.042(6) 0.043(6) 0.054(7) -0.018(5) 0.003(5) -0.014(5)
C4 0.046(6) 0.049(6) 0.045(6) -0.019(5) -0.008(5) -0.008(5)
C5 0.038(5) 0.051(6) 0.056(6) -0.028(5) -0.008(5) -0.008(5)
C6 0.048(6) 0.068(7) 0.051(6) -0.038(5) -0.022(5) 0.025(5)
C7 0.048(6) 0.061(7) 0.052(6) -0.046(6) -0.019(5) 0.021(5)
C8 0.035(5) 0.043(5) 0.037(5) -0.019(4) -0.001(4) 0.001(4)
C9 0.052(6) 0.033(5) 0.053(6) -0.013(5) 0.004(5) 0.000(5)
C10 0.047(6) 0.032(5) 0.040(5) -0.008(4) 0.004(5) -0.005(5)
C11 0.046(5) 0.043(5) 0.028(5) -0.013(4) -0.009(4) 0.002(4)
C12 0.048(6) 0.030(5) 0.034(5) -0.003(4) -0.013(4) 0.002(4)
C13 0.043(5) 0.038(5) 0.031(5) -0.010(4) -0.002(4) -0.003(4)
C14 0.078(8) 0.063(8) 0.038(7) 0.009(6) -0.010(6) -0.021(7)
C15 0.097(9) 0.040(6) 0.043(6) 0.002(5) -0.005(6) -0.011(6)
C16 0.087(7) 0.040(5) 0.046(6) -0.018(5) -0.023(5) 0.005(5)
C17 0.109(9) 0.046(6) 0.056(7) -0.014(5) -0.032(7) 0.013(6)
C18 0.114(10) 0.030(6) 0.078(9) 0.005(6) -0.060(8) -0.006(6)
C19 0.083(7) 0.038(5) 0.036(5) -0.012(4) -0.021(5) 0.002(5)
C20 0.091(8) 0.051(6) 0.031(6) -0.011(5) -0.004(6) 0.003(6)
C21 0.070(7) 0.057(6) 0.042(6) -0.014(5) -0.001(6) 0.003(6)
C22 0.069(6) 0.039(5) 0.037(5) -0.011(4) -0.013(5) 0.013(5)
C23 0.060(6) 0.035(5) 0.043(6) -0.019(4) -0.004(5) 0.010(5)
C24 0.063(7) 0.037(5) 0.044(6) -0.008(5) -0.013(5) 0.010(5)
C25 0.050(6) 0.028(5) 0.043(6) -0.010(4) -0.026(5) 0.011(4)
C26 0.047(6) 0.053(6) 0.034(5) -0.009(5) -0.021(5) 0.008(5)
C27 0.034(5) 0.054(5) 0.032(5) -0.022(4) -0.013(4) 0.005(4)
C28 0.038(5) 0.043(5) 0.047(6) -0.011(5) -0.017(5) 0.009(5)
C29 0.043(5) 0.046(6) 0.022(5) -0.018(4) -0.015(4) 0.011(5)
C30 0.043(5) 0.040(5) 0.032(5) -0.011(4) -0.012(4) 0.005(4)
C31 0.047(6) 0.036(5) 0.031(5) -0.012(4) -0.008(4) 0.004(4)
C32 0.046(6) 0.035(5) 0.039(5) -0.011(4) -0.018(5) 0.002(4)
C33 0.056(6) 0.037(5) 0.024(5) -0.005(4) -0.008(4) 0.003(5)
C34 0.036(5) 0.045(5) 0.030(5) -0.011(4) -0.013(4) 0.009(4)
C35 0.041(5) 0.045(5) 0.029(5) -0.007(4) -0.015(4) 0.007(5)
C36 0.049(6) 0.039(6) 0.046(6) -0.027(5) -0.010(5) 0.000(5)
C37 0.042(5) 0.042(5) 0.033(5) -0.019(4) -0.008(4) 0.004(4)
C38 0.034(5) 0.045(5) 0.041(5) -0.018(4) -0.007(4) -0.005(4)
C39 0.041(5) 0.044(5) 0.040(5) -0.025(4) -0.003(4) 0.004(5)
C40 0.038(6) 0.044(6) 0.050(6) -0.021(5) -0.010(5) 0.003(5)
C41 0.033(5) 0.047(5) 0.041(5) -0.015(4) -0.007(4) 0.005(4)
C42 0.040(5) 0.035(5) 0.041(5) -0.020(4) -0.010(4) 0.003(4)
C43 0.054(6) 0.034(5) 0.043(6) -0.013(4) -0.009(5) 0.005(5)
C44 0.044(5) 0.045(5) 0.032(5) -0.022(4) -0.003(4) 0.007(4)
C45 0.041(5) 0.039(5) 0.039(5) -0.021(4) -0.014(4) 0.005(4)
C46 0.041(5) 0.046(5) 0.040(5) -0.022(5) -0.007(4) -0.002(5)
C47 0.036(6) 0.075(8) 0.042(7) -0.014(6) -0.003(5) 0.004(6)
C48 0.052(6) 0.092(8) 0.036(6) -0.015(6) -0.015(5) 0.006(6)
C49 0.070(7) 0.091(9) 0.035(6) 0.008(6) -0.024(6) -0.013(7)
C50 0.074(8) 0.094(8) 0.025(5) -0.001(6) -0.019(5) -0.015(7)
C51 0.048(6) 0.057(6) 0.022(5) -0.005(4) -0.010(4) -0.008(5)
C52 0.043(6) 0.040(5) 0.023(5) -0.012(4) -0.019(4) 0.008(4)
C53 1.11(19) 0.28(6) 0.92(17) -0.43(9) -0.92(17) 0.36(9)
C54 0.16(3) 0.90(16) 0.15(3) -0.15(6) -0.06(3) -0.11(6)
C55 0.134(13) 0.023(7) 0.126(12) -0.002(7) -0.062(10) -0.023(8)
C56 0.120(10) 0.029(6) 0.103(10) -0.016(6) -0.059(9) 0.002(7)
C57 0.125(11) 0.039(7) 0.086(9) -0.021(6) -0.039(8) 0.003(7)
C58 0.122(11) 0.045(7) 0.073(8) -0.015(6) -0.033(8) 0.007(7)
C59 0.085(9) 0.040(6) 0.059(7) -0.019(5) -0.030(6) 0.006(6)
C60 0.071(8) 0.043(6) 0.047(7) -0.015(5) -0.024(6) 0.016(6)
C61 0.21(4) 0.18(4) 0.73(13) -0.22(6) 0.10(6) -0.02(3)
C62 0.53(11) 0.10(3) 2.0(4) -0.39(9) -0.75(18) 0.18(5)
C63 0.069(7) 0.042(6) 0.031(6) -0.017(5) -0.023(5) 0.022(6)
C64 0.070(7) 0.060(7) 0.041(6) -0.027(5) -0.033(5) 0.031(6)
C65 0.076(7) 0.057(7) 0.065(7) -0.032(6) -0.054(6) 0.033(6)
C66 0.081(8) 0.062(7) 0.058(7) -0.039(6) -0.045(6) 0.049(6)
C67 0.064(7) 0.073(7) 0.039(6) -0.042(5) -0.028(5) 0.038(6)
C68 0.055(7) 0.098(9) 0.066(8) -0.061(7) -0.033(6) 0.040(7)
C69 0.43(6) 0.086(16) 0.12(2) 0.006(14) 0.02(3) 0.12(3)
C70 0.168(19) 0.142(17) 0.127(16) -0.088(14) -0.121(15) 0.053(14)
C71 0.053(6) 0.051(7) 0.029(5) -0.015(5) -0.010(5) -0.001(5)
C72 0.051(6) 0.048(6) 0.019(5) -0.009(4) -0.006(4) 0.008(5)
C73 0.059(7) 0.075(8) 0.034(6) -0.017(5) -0.018(5) 0.007(6)
C74 0.060(7) 0.089(9) 0.031(6) 0.006(6) -0.008(5) 0.008(7)
C75 0.056(7) 0.099(9) 0.026(5) -0.024(6) -0.010(5) -0.012(7)
C76 0.073(9) 0.113(11) 0.029(6) -0.017(7) -0.007(6) -0.042(9)
C77 0.27(3) 0.069(11) 0.078(12) -0.045(10) -0.015(15) 0.016(14)
C78 0.069(10) 0.091(12) 0.106(14) -0.019(10) -0.016(9) 0.035(9)
C79 0.076(9) 0.110(10) 0.176(12) -0.107(10) -0.015(10) -0.007(8)
C80 0.075(8) 0.105(9) 0.111(10) -0.077(8) -0.012(8) -0.017(8)
C81 0.107(10) 0.084(9) 0.087(9) -0.046(8) -0.023(8) 0.008(8)
C82 0.160(11) 0.107(9) 0.088(9) -0.075(8) -0.039(9) 0.031(9)
C83 0.179(13) 0.118(10) 0.100(10) -0.080(9) -0.089(9) 0.035(10)
C84 0.126(11) 0.115(11) 0.186(13) -0.109(10) -0.085(11) 0.014(10)
C85 0.112(15) 0.164(18) 0.27(3) -0.144(18) 0.009(16) -0.072(15)
C86 0.190(16) 0.149(14) 0.138(14) -0.080(12) -0.003(13) 0.012(14)
C87 0.16(2) 0.22(3) 0.15(2) -0.120(19) -0.004(17) 0.050(19)
C88 0.17(2) 0.163(19) 0.123(16) -0.111(15) 0.010(15) 0.009(17)
C89 0.176(15) 0.136(14) 0.101(12) 0.088(11) -0.067(12) -0.076(13)
C90 0.166(13) 0.100(12) 0.138(13) 0.077(10) -0.101(11) -0.077(11)
C91 0.175(14) 0.089(10) 0.149(13) 0.077(10) -0.092(12) -0.086(11)
C92 0.160(12) 0.123(12) 0.142(12) 0.089(10) -0.084(11) -0.118(10)
C93 0.182(15) 0.163(15) 0.128(14) 0.110(12) -0.048(12) -0.085(14)
C94 0.209(17) 0.169(15) 0.103(13) 0.088(12) -0.019(13) -0.081(15)
C95 0.43(6) 0.21(3) 0.14(2) 0.07(2) -0.20(3) -0.19(4)
C96 0.182(16) 0.143(15) 0.173(17) 0.059(13) -0.065(14) -0.099(13)
C97 0.142(17) 0.112(15) 0.127(17) 0.007(13) -0.078(15) -0.021(13)
C98 0.25(3) 0.24(3) 0.28(3) 0.02(3) -0.09(3) -0.08(3)
C99 0.059(8) 0.073(8) 0.120(11) -0.002(8) 0.023(8) 0.018(7)
C100 0.086(10) 0.124(11) 0.060(9) 0.014(9) 0.015(8) 0.053(10)
C101 0.086(9) 0.162(12) 0.061(8) -0.052(9) -0.023(7) 0.054(10)
C102 0.080(8) 0.115(9) 0.102(9) -0.080(8) -0.016(7) 0.040(7)
C103 0.048(6) 0.060(7) 0.055(7) -0.020(5) -0.022(5) 0.024(5)
C104 0.049(6) 0.056(7) 0.080(8) -0.030(6) -0.015(6) 0.010(5)
C105 0.082(12) 0.064(10) 0.25(2) -0.033(13) 0.050(14) -0.019(9)
C106 0.120(12) 0.143(12) 0.200(15) -0.127(11) -0.042(12) 0.033(11)
C107 0.18(2) 0.18(2) 0.32(3) -0.17(2) -0.04(2) 0.03(2)
C108 0.21(2) 0.128(17) 0.22(2) -0.109(18) -0.03(2) 0.070(17)
C109 0.048(6) 0.074(7) 0.088(8) -0.027(6) -0.035(6) 0.003(6)
C110 0.059(7) 0.084(8) 0.061(7) -0.030(6) -0.039(6) 0.023(6)
C111 0.076(8) 0.080(8) 0.057(7) -0.014(6) -0.035(6) 0.022(7)
C112 0.073(7) 0.088(8) 0.061(7) -0.040(6) -0.049(6) 0.030(6)
C113 0.081(8) 0.083(8) 0.093(9) -0.053(7) -0.059(7) 0.010(7)
C114 0.051(7) 0.060(7) 0.094(8) -0.025(6) -0.049(6) -0.004(6)
C115 0.023(6) 0.118(12) 0.098(11) -0.012(10) -0.007(7) -0.003(7)
C116 0.092(10) 0.158(13) 0.038(7) -0.047(8) -0.021(7) 0.049(9)
C117 0.17(2) 0.23(3) 0.065(13) 0.024(16) 0.041(14) 0.06(2)
C118 0.118(15) 0.30(3) 0.102(14) -0.124(17) -0.038(12) 0.052(17)
C119 0.084(10) 0.071(9) 0.091(11) -0.019(8) -0.039(9) 0.012(8)
C120 0.070(8) 0.065(8) 0.046(7) -0.022(6) -0.014(6) -0.009(7)
C121 0.088(9) 0.048(7) 0.066(8) -0.031(6) -0.008(7) 0.011(7)
C122 0.070(8) 0.067(8) 0.064(8) -0.040(7) -0.017(7) 0.012(7)
C123 0.121(13) 0.086(10) 0.024(6) -0.011(6) -0.016(7) 0.029(9)
C124 0.139(17) 0.113(14) 0.106(14) -0.063(12) -0.023(12) -0.026(13)
C125 0.114(13) 0.152(15) 0.139(15) -0.110(13) -0.087(12) 0.077(12)
C126 0.35(3) 0.126(18) 0.49(3) -0.07(2) -0.38(3) -0.010(19)
C127 0.115(14) 0.083(12) 0.113(15) -0.032(11) -0.021(12) 0.024(10)
C128 0.070(13) 0.65(4) 0.15(2) -0.09(3) -0.071(15) -0.06(2)
C129 0.09(2) 0.10(2) 0.064(17) -0.025(15) 0.027(15) 0.012(17)
C130 0.19(2) 0.064(11) 0.17(2) 0.001(13) -0.044(18) -0.007(14)
Cl1 0.0590(19) 0.072(2) 0.075(2) -0.0199(17) -0.0199(17) 0.0038(16)
Cl2 0.148(4) 0.087(3) 0.089(3) -0.018(2) -0.056(3) -0.006(3)
Cl3 0.158(5) 0.259(8) 0.092(4) -0.085(4) -0.071(4) 0.142(6)
Cl4 0.063(2) 0.075(2) 0.066(2) -0.0183(17) -0.0152(16) -0.0021(17)
Cl5 0.082(2) 0.0581(18) 0.062(2) -0.0192(15) -0.0264(17) -0.0036(16)
Cl6 0.068(2) 0.0582(18) 0.075(2) -0.0196(16) -0.0176(17) 0.0046(16)
Cl7 0.098(4) 0.202(7) 0.321(10) -0.212(7) 0.057(5) -0.062(4)
Cl8 0.081(2) 0.078(2) 0.096(3) -0.036(2) -0.014(2) 0.019(2)
Cl9 0.094(3) 0.235(7) 0.196(6) -0.173(6) -0.042(4) 0.022(4)
Cl10 0.108(3) 0.137(4) 0.084(3) -0.064(3) 0.007(2) -0.062(3)
Cl11 0.066(2) 0.080(3) 0.206(6) -0.065(3) -0.016(3) -0.012(2)
Cl12 0.189(6) 0.185(6) 0.076(3) -0.065(3) -0.053(3) 0.136(5)
Cl13 0.078(2) 0.067(2) 0.058(2) -0.0042(16) -0.0130(17) -0.0197(18)
Cl14 0.084(3) 0.192(5) 0.064(2) -0.022(3) -0.019(2) -0.063(3)
Cl15 0.251(8) 0.213(7) 0.080(3) -0.076(4) -0.058(4) 0.166(7)
Cl16 0.114(4) 0.162(5) 0.161(5) -0.114(5) -0.016(3) -0.024(4)
Cl17 0.179(6) 0.075(3) 0.129(5) -0.020(3) 0.015(4) -0.028(3)
Cl18 0.254(9) 0.101(4) 0.245(9) -0.086(5) -0.171(8) 0.037(5)
Cl19 0.078(2) 0.147(4) 0.050(2) -0.021(2) -0.0156(18) 0.044(3)
Cl20 0.074(2) 0.090(3) 0.118(4) 0.012(3) -0.041(2) 0.001(2)
Cl21 0.143(5) 0.223(8) 0.352(11) -0.231(9) -0.146(7) 0.075(5)
Cl22 0.143(5) 0.094(4) 0.259(9) -0.053(4) -0.126(6) 0.014(3)
Cl23 0.251(9) 0.148(6) 0.148(6) -0.079(5) -0.015(6) -0.069(6)
Cl24 0.295(11) 0.110(5) 0.64(2) -0.022(9) -0.383(16) 0.016(6)
Cl25 0.144(5) 0.104(4) 0.338(12) -0.038(5) -0.164(7) 0.028(4)
Cl26 0.181(7) 0.076(3) 0.299(11) 0.016(5) -0.083(7) -0.024(4)
Cl27 0.142(6) 0.183(8) 0.350(14) -0.155(9) 0.082(8) -0.040(6)
Cl28 0.136(5) 0.216(8) 0.152(6) -0.082(6) -0.084(5) 0.029(5)
Cl29 0.101(5) 0.57(3) 0.263(13) -0.183(16) -0.027(7) -0.033(10)
Cl30 0.168(8) 0.71(3) 0.166(8) -0.224(14) 0.054(7) -0.169(13)
Cl31 0.078(5) 0.111(6) 0.058(4) -0.010(4) -0.014(4) 0.018(4)
Cl32 0.099(6) 0.105(7) 0.120(8) -0.058(6) 0.017(6) 0.000(5)
Cl33 0.067(5) 0.119(7) 0.063(5) -0.009(4) -0.014(4) 0.046(5)
Cl34 0.133(5) 0.168(6) 0.157(6) -0.014(5) -0.009(5) 0.033(5)
Cl35 0.212(8) 0.136(6) 0.216(9) -0.002(6) -0.108(7) -0.005(6)
Cl36 0.183(8) 0.282(12) 0.45(2) -0.294(15) 0.072(10) -0.063(8)

loop_
_atom_type_symbol
_atom_type_description
_atom_type_scat_dispersion_real
_atom_type_scat_dispersion_imag
_atom_type_scat_source
C C 0.0033 0.0016 'International Tables Vol C Tables 4.2.6.8 and 6.1.1.4'
H H 0.0000 0.0000 'International Tables Vol C Tables 4.2.6.8 and 6.1.1.4'
N N 0.0061 0.0033 'International Tables Vol C Tables 4.2.6.8 and 6.1.1.4'
O O 0.0106 0.0060 'International Tables Vol C Tables 4.2.6.8 and 6.1.1.4'
Cl Cl 0.1484 0.1585 'International Tables Vol C Tables 4.2.6.8 and 6.1.1.4'
Ru Ru -1.2594 0.8363 'International Tables Vol C Tables 4.2.6.8 and 6.1.1.4'

loop_
_geom_angle_atom_site_label_1
_geom_angle_atom_site_label_2
_geom_angle_atom_site_label_3
_geom_angle
_geom_angle_site_symmetry_1
_geom_angle_site_symmetry_3
O1 Ru1 O18 76.1(3) . 2_666
O1 Ru1 N1 82.4(3) . .
O18 Ru1 N1 83.5(3) 2_666 .
O1 Ru1 C83 140.4(5) . .
O18 Ru1 C83 93.1(4) 2_666 .
N1 Ru1 C83 134.9(5) . .
O1 Ru1 C82 106.9(4) . .
O18 Ru1 C82 102.6(4) 2_666 .
N1 Ru1 C82 169.8(4) . .
C83 Ru1 C82 37.68(15) . .
O1 Ru1 C84 171.4(4) . .
O18 Ru1 C84 111.3(4) 2_666 .
N1 Ru1 C84 102.5(4) . .
C83 Ru1 C84 37.67(14) . .
C82 Ru1 C84 67.8(2) . .
O1 Ru1 C81 92.0(3) . .
O18 Ru1 C81 133.1(4) 2_666 .
N1 Ru1 C81 140.5(4) . .
C83 Ru1 C81 67.6(2) . .
C82 Ru1 C81 37.38(15) . .
C84 Ru1 C81 79.7(2) . .
O1 Ru1 C79 136.6(5) . .
O18 Ru1 C79 145.8(4) 2_666 .
N1 Ru1 C79 90.7(4) . .
C83 Ru1 C79 67.6(2) . .
C82 Ru1 C79 79.7(2) . .
C84 Ru1 C79 37.35(15) . .
C81 Ru1 C79 67.0(2) . .
O1 Ru1 C80 104.7(4) . .
O18 Ru1 C80 169.7(3) 2_666 .
N1 Ru1 C80 106.8(4) . .
C83 Ru1 C80 79.7(2) . .
C82 Ru1 C80 67.2(2) . .
C84 Ru1 C80 67.2(2) . .
C81 Ru1 C80 37.08(16) . .
C79 Ru1 C80 37.07(16) . .
O25 Ru2 O8 75.4(4) 2_666 .
O25 Ru2 N2 85.3(4) 2_666 .
O8 Ru2 N2 86.8(5) . .
O25 Ru2 C94 92.2(5) 2_666 .
O8 Ru2 C94 137.9(7) . .
N2 Ru2 C94 132.9(8) . .
O25 Ru2 C93 111.3(7) 2_666 .
O8 Ru2 C93 170.2(4) . .
N2 Ru2 C93 100.7(6) . .
C94 Ru2 C93 37.6(2) . .
O25 Ru2 C89 100.8(5) 2_666 .
O8 Ru2 C89 104.5(6) . .
N2 Ru2 C89 168.1(6) . .
C94 Ru2 C89 37.5(2) . .
C93 Ru2 C89 67.6(3) . .
O25 Ru2 C92 146.4(7) 2_666 .
O8 Ru2 C92 137.5(7) . .
N2 Ru2 C92 89.5(4) . .
C94 Ru2 C92 67.6(3) . .
C93 Ru2 C92 37.42(17) . .
C89 Ru2 C92 79.7(2) . .
O25 Ru2 C90 131.0(5) 2_666 .
O8 Ru2 C90 90.5(5) . .
N2 Ru2 C90 141.4(6) . .
C94 Ru2 C90 67.5(2) . .
C93 Ru2 C90 79.7(2) . .
C89 Ru2 C90 37.33(16) . .
C92 Ru2 C90 67.2(2) . .
O25 Ru2 C91 167.8(4) 2_666 .
O8 Ru2 C91 104.5(6) . .
N2 Ru2 C91 106.9(5) . .
C94 Ru2 C91 79.7(2) . .
C93 Ru2 C91 67.4(2) . .
C89 Ru2 C91 67.3(2) . .
C92 Ru2 C91 37.24(17) . .
C90 Ru2 C91 37.19(18) . .
O15 Ru3 O4 77.0(3) . 2_666
O15 Ru3 N3 86.0(3) . .
O4 Ru3 N3 85.2(3) 2_666 .
O15 Ru3 C103 148.2(4) . .
O4 Ru3 C103 91.9(4) 2_666 .
N3 Ru3 C103 123.2(4) . .
O15 Ru3 C100 100.3(6) . .
O4 Ru3 C100 161.7(7) 2_666 .
N3 Ru3 C100 112.9(7) . .
C103 Ru3 C100 81.0(6) . .
O15 Ru3 C99 129.9(6) . .
O4 Ru3 C99 152.5(6) 2_666 .
N3 Ru3 C99 90.6(6) . .
C103 Ru3 C99 67.9(6) . .
C100 Ru3 C99 37.1(8) . .
O15 Ru3 C101 93.7(5) . .
O4 Ru3 C101 124.2(7) 2_666 .
N3 Ru3 C101 149.9(7) . .
C103 Ru3 C101 67.8(5) . .
C100 Ru3 C101 37.5(8) . .
C99 Ru3 C101 66.7(9) . .
O15 Ru3 C102 110.5(5) . .
O4 Ru3 C102 94.7(6) 2_666 .
N3 Ru3 C102 163.1(5) . .
C103 Ru3 C102 39.9(5) . .
C100 Ru3 C102 69.1(8) . .
C99 Ru3 C102 81.8(7) . .
C101 Ru3 C102 37.2(7) . .
O15 Ru3 C104 166.5(4) . .
O4 Ru3 C104 116.5(4) 2_666 .
N3 Ru3 C104 95.3(4) . .
C103 Ru3 C104 37.6(5) . .
C100 Ru3 C104 66.8(7) . .
C99 Ru3 C104 36.8(6) . .
C101 Ru3 C104 78.4(6) . .
C102 Ru3 C104 69.6(6) . .
O22 Ru4 N4 85.9(3) . .
O22 Ru4 O11 76.9(3) . 2_666
N4 Ru4 O11 85.2(3) . 2_666
O22 Ru4 C110 146.8(5) . .
N4 Ru4 C110 125.2(5) . .
O11 Ru4 C110 93.1(4) 2_666 .
O22 Ru4 C114 128.5(4) . .
N4 Ru4 C114 90.3(4) . .
O11 Ru4 C114 153.9(5) 2_666 .
C110 Ru4 C114 68.7(5) . .
O22 Ru4 C113 100.0(5) . .
N4 Ru4 C113 113.9(5) . .
O11 Ru4 C113 160.6(5) 2_666 .
C110 Ru4 C113 78.9(5) . .
C114 Ru4 C113 37.0(6) . .
O22 Ru4 C109 166.7(4) . .
N4 Ru4 C109 94.5(5) . .
O11 Ru4 C109 116.4(4) 2_666 .
C110 Ru4 C109 38.8(5) . .
C114 Ru4 C109 38.3(5) . .
C113 Ru4 C109 67.6(6) . .
O22 Ru4 C111 113.2(5) . .
N4 Ru4 C111 160.8(5) . .
O11 Ru4 C111 96.8(5) 2_666 .
C110 Ru4 C111 35.7(5) . .
C114 Ru4 C111 79.5(6) . .
C113 Ru4 C111 66.5(6) . .
C109 Ru4 C111 67.4(6) . .
O22 Ru4 C112 92.0(4) . .
N4 Ru4 C112 148.8(5) . .
O11 Ru4 C112 124.6(5) 2_666 .
C110 Ru4 C112 67.5(5) . .
C114 Ru4 C112 66.9(6) . .
C113 Ru4 C112 35.9(6) . .
C109 Ru4 C112 80.7(5) . .
C111 Ru4 C112 38.6(5) . .
C47 O1 Ru1 125.8(8) . .
C51 O3 C48 108.8(8) . .
C52 O4 Ru3 129.3(7) . 2_666
C49 O6 C53 107(2) . .
C54 O7 C50 113(2) . .
C55 O8 Ru2 127.3(10) . .
C59 O10 C56 109.0(11) . .
C60 O11 Ru4 128.6(8) . 2_666
C61 O13 C57 116(3) . .
C58 O14 C62 117(2) . .
C63 O15 Ru3 126.5(8) . .
C67 O17 C64 105.9(9) . .
C68 O18 Ru1 125.8(9) . 2_666
C65 O20 C69 104.7(14) . .
C70 O21 C66 114.3(11) . .
C71 O22 Ru4 126.3(7) . .
C75 O24 C72 108.7(9) . .
C76 O25 Ru2 126.1(9) . 2_666
C73 O27 C77 112.3(10) . .
C74 O28 C78 114.9(9) . .
C3 N1 C7 117.1(9) . .
C3 N1 Ru1 119.4(7) . .
C7 N1 Ru1 123.4(7) . .
C18 N2 C14 116.2(11) . .
C18 N2 Ru2 120.9(11) . .
C14 N2 Ru2 122.9(10) . .
C25 N3 C29 118.3(8) . .
C25 N3 Ru3 121.0(6) . .
C29 N3 Ru3 120.6(6) . .
C40 N4 C36 117.3(9) . .
C40 N4 Ru4 122.2(7) . .
C36 N4 Ru4 120.5(6) . .
C2 C1 C11 123.8(9) . .
C2 C1 C22 121.7(9) . .
C11 C1 C22 114.6(9) . .
C1 C2 C44 123.1(9) . .
C1 C2 C33 124.4(9) . .
C44 C2 C33 112.4(9) . .
N1 C3 C4 124.9(11) . .
N1 C3 H3 117.5 . .
C4 C3 H3 117.5 . .
C3 C4 C5 118.0(11) . .
C3 C4 H4 121.0 . .
C5 C4 H4 121.0 . .
C6 C5 C4 118.9(10) . .
C6 C5 C8 120.9(10) . .
C4 C5 C8 120.1(10) . .
C5 C6 C7 118.8(11) . .
C5 C6 H6 120.6 . .
C7 C6 H6 120.6 . .
N1 C7 C6 122.0(10) . .
N1 C7 H7 119.0 . .
C6 C7 H7 119.0 . .
C9 C8 C13 119.1(9) . .
C9 C8 C5 120.4(9) . .
C13 C8 C5 120.3(9) . .
C10 C9 C8 122.4(10) . .
C10 C9 H9 118.8 . .
C8 C9 H9 118.8 . .
C9 C10 C11 120.0(10) . .
C9 C10 H10 120.0 . .
C11 C10 H10 120.0 . .
C12 C11 C10 117.7(9) . .
C12 C11 C1 122.6(9) . .
C10 C11 C1 119.7(9) . .
C11 C12 C13 121.2(9) . .
C11 C12 H12 119.4 . .
C13 C12 H12 119.4 . .
C8 C13 C12 119.6(9) . .
C8 C13 H13 120.2 . .
C12 C13 H13 120.2 . .
N2 C14 C15 125.6(14) . .
N2 C14 H14 117.2 . .
C15 C14 H14 117.2 . .
C14 C15 C16 117.2(13) . .
C14 C15 H15 121.4 . .
C16 C15 H15 121.4 . .
C17 C16 C15 117.5(11) . .
C17 C16 C19 121.9(11) . .
C15 C16 C19 120.5(11) . .
C18 C17 C16 119.2(13) . .
C18 C17 H17 120.4 . .
C16 C17 H17 120.4 . .
N2 C18 C17 124.2(14) . .
N2 C18 H18 117.9 . .
C17 C18 H18 117.9 . .
C24 C19 C20 120.2(10) . .
C24 C19 C16 120.5(12) . .
C20 C19 C16 119.2(11) . .
C19 C20 C21 119.0(11) . .
C19 C20 H20 120.5 . .
C21 C20 H20 120.5 . .
C22 C21 C20 121.3(12) . .
C22 C21 H21 119.4 . .
C20 C21 H21 119.4 . .
C21 C22 C23 118.6(10) . .
C21 C22 C1 124.3(11) . .
C23 C22 C1 117.2(10) . .
C24 C23 C22 121.5(10) . .
C24 C23 H23 119.3 . .
C22 C23 H23 119.3 . .
C19 C24 C23 119.3(11) . .
C19 C24 H24 120.3 . .
C23 C24 H24 120.3 . .
C26 C25 N3 124.0(9) . .
C26 C25 H25 118.0 . .
N3 C25 H25 118.0 . .
C25 C26 C27 119.8(9) . .
C25 C26 H26 120.1 . .
C27 C26 H26 120.1 . .
C28 C27 C26 116.5(9) . .
C28 C27 C30 122.1(9) . .
C26 C27 C30 121.1(8) . .
C27 C28 C29 122.5(9) . .
C27 C28 H28 118.8 . .
C29 C28 H28 118.8 . .
N3 C29 C28 118.8(8) . .
N3 C29 H29 120.6 . .
C28 C29 H29 120.6 . .
C35 C30 C31 119.3(9) . .
C35 C30 C27 122.2(9) . .
C31 C30 C27 118.5(9) . .
C32 C31 C30 119.0(10) . .
C32 C31 H31 120.5 . .
C30 C31 H31 120.5 . .
C31 C32 C33 122.4(9) . .
C31 C32 H32 118.8 . .
C33 C32 H32 118.8 . .
C34 C33 C32 117.1(9) . .
C34 C33 C2 122.6(10) . .
C32 C33 C2 120.1(9) . .
C35 C34 C33 121.1(9) . .
C35 C34 H34 119.4 . .
C33 C34 H34 119.4 . .
C30 C35 C34 121.0(9) . .
C30 C35 H35 119.5 . .
C34 C35 H35 119.5 . .
N4 C36 C37 122.9(9) . .
N4 C36 H36 118.5 . .
C37 C36 H36 118.5 . .
C38 C37 C36 118.3(9) . .
C38 C37 H37 120.9 . .
C36 C37 H37 120.9 . .
C39 C38 C37 118.6(9) . .
C39 C38 C41 121.1(9) . .
C37 C38 C41 120.3(9) . .
C38 C39 C40 119.6(9) . .
C38 C39 H39 120.2 . .
C40 C39 H39 120.2 . .
N4 C40 C39 123.0(9) . .
N4 C40 H40 118.5 . .
C39 C40 H40 118.5 . .
C42 C41 C46 117.3(9) . .
C42 C41 C38 123.7(9) . .
C46 C41 C38 119.1(9) . .
C43 C42 C41 122.9(9) . .
C43 C42 H42 118.6 . .
C41 C42 H42 118.6 . .
C42 C43 C44 119.9(10) . .
C42 C43 H43 120.0 . .
C44 C43 H43 120.0 . .
C43 C44 C45 118.2(9) . .
C43 C44 C2 123.8(9) . .
C45 C44 C2 118.0(9) . .
C46 C45 C44 121.1(9) . .
C46 C45 H45 119.5 . .
C44 C45 H45 119.5 . .
C45 C46 C41 120.6(10) . .
C45 C46 H46 119.7 . .
C41 C46 H46 119.7 . .
O2 C47 O1 130.4(12) . .
O2 C47 C48 117.6(11) . .
O1 C47 C48 112.0(12) . .
C49 C48 O3 108.0(11) . .
C49 C48 C47 132.6(13) . .
O3 C48 C47 119.3(10) . .
C48 C49 O6 125.1(14) . .
C48 C49 C50 108.3(12) . .
O6 C49 C50 126.6(11) . .
O7 C50 C51 125.0(13) . .
O7 C50 C49 129.8(12) . .
C51 C50 C49 105.1(10) . .
O3 C51 C50 109.8(10) . .
O3 C51 C52 117.1(8) . .
C50 C51 C52 133.0(10) . .
O4 C52 O5 125.8(10) . .
O4 C52 C51 115.5(8) . .
O5 C52 C51 118.7(8) . .
O6 C53 H53A 109.5 . .
O6 C53 H53B 109.5 . .
H53A C53 H53B 109.5 . .
O6 C53 H53C 109.5 . .
H53A C53 H53C 109.5 . .
H53B C53 H53C 109.5 . .
O7 C54 H54A 109.5 . .
O7 C54 H54B 109.5 . .
H54A C54 H54B 109.5 . .
O7 C54 H54C 109.5 . .
H54A C54 H54C 109.5 . .
H54B C54 H54C 109.5 . .
O8 C55 O9 127(2) . .
O8 C55 C56 116.4(11) . .
O9 C55 C56 116.1(18) . .
C57 C56 O10 108.5(15) . .
C57 C56 C55 134.1(14) . .
O10 C56 C55 117.3(14) . .
C56 C57 C58 107.6(13) . .
C56 C57 O13 125.7(17) . .
C58 C57 O13 126.7(17) . .
C57 C58 C59 107.7(16) . .
C57 C58 O14 130.8(14) . .
C59 C58 O14 121.5(15) . .
O10 C59 C58 107.0(12) . .
O10 C59 C60 118.7(11) . .
C58 C59 C60 134.3(15) . .
O11 C60 O12 125.7(12) . .
O11 C60 C59 114.5(12) . .
O12 C60 C59 119.9(11) . .
O13 C61 H61A 109.5 . .
O13 C61 H61B 109.5 . .
H61A C61 H61B 109.5 . .
O13 C61 H61C 109.5 . .
H61A C61 H61C 109.5 . .
H61B C61 H61C 109.5 . .
O14 C62 H62A 109.5 . .
O14 C62 H62B 109.5 . .
H62A C62 H62B 109.5 . .
O14 C62 H62C 109.5 . .
H62A C62 H62C 109.5 . .
H62B C62 H62C 109.5 . .
O16 C63 O15 124.4(11) . .
O16 C63 C64 120.7(10) . .
O15 C63 C64 114.8(11) . .
O17 C64 C65 110.5(12) . .
O17 C64 C63 116.4(9) . .
C65 C64 C63 132.9(13) . .
O20 C65 C64 128.0(13) . .
O20 C65 C66 126.4(10) . .
C64 C65 C66 105.6(12) . .
C67 C66 C65 107.3(11) . .
C67 C66 O21 124.9(15) . .
C65 C66 O21 127.7(12) . .
O17 C67 C66 110.6(13) . .
O17 C67 C68 117.0(10) . .
C66 C67 C68 132.3(11) . .
O19 C68 O18 127.3(15) . .
O19 C68 C67 117.1(12) . .
O18 C68 C67 115.6(11) . .
O20 C69 H69A 109.5 . .
O20 C69 H69B 109.5 . .
H69A C69 H69B 109.5 . .
O20 C69 H69C 109.5 . .
H69A C69 H69C 109.5 . .
H69B C69 H69C 109.5 . .
O21 C70 H70A 109.5 . .
O21 C70 H70B 109.5 . .
H70A C70 H70B 109.5 . .
O21 C70 H70C 109.5 . .
H70A C70 H70C 109.5 . .
H70B C70 H70C 109.5 . .
O23 C71 O22 129.4(10) . .
O23 C71 C72 117.8(10) . .
O22 C71 C72 112.7(9) . .
C73 C72 O24 107.7(10) . .
C73 C72 C71 134.4(11) . .
O24 C72 C71 117.8(9) . .
C72 C73 O27 127.0(12) . .
C72 C73 C74 106.1(12) . .
O27 C73 C74 126.6(12) . .
C75 C74 O28 127.0(14) . .
C75 C74 C73 108.0(12) . .
O28 C74 C73 125.0(14) . .
C74 C75 O24 109.4(12) . .
C74 C75 C76 133.7(13) . .
O24 C75 C76 117.0(13) . .
O26 C76 O25 125.8(15) . .
O26 C76 C75 118.9(16) . .
O25 C76 C75 115.3(13) . .
O27 C77 H77A 109.5 . .
O27 C77 H77B 109.5 . .
H77A C77 H77B 109.5 . .
O27 C77 H77C 109.5 . .
H77A C77 H77C 109.5 . .
H77B C77 H77C 109.5 . .
O28 C78 H78A 109.5 . .
O28 C78 H78B 109.5 . .
H78A C78 H78B 109.5 . .
O28 C78 H78C 109.5 . .
H78A C78 H78C 109.5 . .
H78B C78 H78C 109.5 . .
C80 C79 C84 120.0 . .
C80 C79 C85 129.7(17) . .
C84 C79 C85 110.3(17) . .
C80 C79 Ru1 71.9(3) . .
C84 C79 Ru1 70.5(3) . .
C85 C79 Ru1 127.1(10) . .
C81 C80 C79 120.0 . .
C81 C80 Ru1 71.0(3) . .
C79 C80 Ru1 71.1(3) . .
C81 C80 H80 120.0 . .
C79 C80 H80 120.0 . .
Ru1 C80 H80 130.6 . .
C80 C81 C82 120.0 . .
C80 C81 Ru1 71.9(3) . .
C82 C81 Ru1 70.4(3) . .
C80 C81 H81 120.0 . .
C82 C81 H81 120.0 . .
Ru1 C81 H81 130.2 . .
C83 C82 C81 120.0 . .
C83 C82 C86 101.7(15) . .
C81 C82 C86 137.1(14) . .
C83 C82 Ru1 70.8(3) . .
C81 C82 Ru1 72.2(3) . .
C86 C82 Ru1 136.8(12) . .
C84 C83 C82 120.0 . .
C84 C83 Ru1 71.6(3) . .
C82 C83 Ru1 71.6(3) . .
C84 C83 H83 120.0 . .
C82 C83 H83 120.0 . .
Ru1 C83 H83 129.1 . .
C83 C84 C79 120.0 . .
C83 C84 Ru1 70.7(3) . .
C79 C84 Ru1 72.2(3) . .
C83 C84 H84 120.0 . .
C79 C84 H84 120.0 . .
Ru1 C84 H84 129.5 . .
C79 C85 H85A 109.5 . .
C79 C85 H85B 109.5 . .
H85A C85 H85B 109.5 . .
C79 C85 H85C 109.5 . .
H85A C85 H85C 109.5 . .
H85B C85 H85C 109.5 . .
C88 C86 C82 96.8(18) . .
C88 C86 C87 113(2) . .
C82 C86 C87 109.0(17) . .
C88 C86 H86 112.3 . .
C82 C86 H86 112.3 . .
C87 C86 H86 112.3 . .
C86 C87 H87A 109.5 . .
C86 C87 H87B 109.5 . .
H87A C87 H87B 109.5 . .
C86 C87 H87C 109.5 . .
H87A C87 H87C 109.5 . .
H87B C87 H87C 109.5 . .
C86 C88 H88A 109.5 . .
C86 C88 H88B 109.5 . .
H88A C88 H88B 109.5 . .
C86 C88 H88C 109.5 . .
H88A C88 H88C 109.5 . .
H88B C88 H88C 109.5 . .
C90 C89 C94 120.0 . .
C90 C89 C95 118(2) . .
C94 C89 C95 122(2) . .
C90 C89 Ru2 71.8(5) . .
C94 C89 Ru2 70.9(5) . .
C95 C89 Ru2 126.7(10) . .
C91 C90 C89 120.0 . .
C91 C90 Ru2 71.5(4) . .
C89 C90 Ru2 70.9(5) . .
C91 C90 H90 120.0 . .
C89 C90 H90 120.0 . .
Ru2 C90 H90 130.1 . .
C90 C91 C92 120.0 . .
C90 C91 Ru2 71.3(4) . .
C92 C91 Ru2 71.0(4) . .
C90 C91 H91 120.0 . .
C92 C91 H91 120.0 . .
Ru2 C91 H91 130.2 . .
C91 C92 C93 120.0 . .
C91 C92 C96 140.3(19) . .
C93 C92 C96 99(2) . .
C91 C92 Ru2 71.7(4) . .
C93 C92 Ru2 70.8(5) . .
C96 C92 Ru2 131.2(11) . .
C94 C93 C92 120.0 . .
C94 C93 Ru2 71.1(4) . .
C92 C93 Ru2 71.8(5) . .
C94 C93 H93 120.0 . .
C92 C93 H93 120.0 . .
Ru2 C93 H93 129.6 . .
C93 C94 C89 120.0 . .
C93 C94 Ru2 71.4(4) . .
C89 C94 Ru2 71.6(4) . .
C93 C94 H94 120.0 . .
C89 C94 H94 120.0 . .
Ru2 C94 H94 129.5 . .
C89 C95 H95A 109.5 . .
C89 C95 H95B 109.5 . .
H95A C95 H95B 109.5 . .
C89 C95 H95C 109.5 . .
H95A C95 H95C 109.5 . .
H95B C95 H95C 109.5 . .
C92 C96 C97 92.9(19) . .
C92 C96 C98 116(2) . .
C97 C96 C98 104(3) . .
C92 C96 H96 114.0 . .
C97 C96 H96 114.0 . .
C98 C96 H96 114.0 . .
C96 C97 H97A 109.5 . .
C96 C97 H97B 109.5 . .
H97A C97 H97B 109.5 . .
C96 C97 H97C 109.5 . .
H97A C97 H97C 109.5 . .
H97B C97 H97C 109.5 . .
C96 C98 H98A 109.5 . .
C96 C98 H98B 109.5 . .
H98A C98 H98B 109.5 . .
C96 C98 H98C 109.5 . .
H98A C98 H98C 109.5 . .
H98B C98 H98C 109.5 . .
C100 C99 C104 120.9(18) . .
C100 C99 C105 126.8(19) . .
C104 C99 C105 112(2) . .
C100 C99 Ru3 70.8(11) . .
C104 C99 Ru3 72.8(9) . .
C105 C99 Ru3 120.5(11) . .
C99 C100 C101 119.4(16) . .
C99 C100 Ru3 72.1(10) . .
C101 C100 Ru3 72.2(10) . .
C99 C100 H100 120.3 . .
C101 C100 H100 120.3 . .
Ru3 C100 H100 127.4 . .
C102 C101 C100 123.9(17) . .
C102 C101 Ru3 71.5(9) . .
C100 C101 Ru3 70.3(10) . .
C102 C101 H101 118.0 . .
C100 C101 H101 118.0 . .
Ru3 C101 H101 134.2 . .
C101 C102 C103 114.5(16) . .
C101 C102 C106 129.5(18) . .
C103 C102 C106 115.9(17) . .
C101 C102 Ru3 71.3(9) . .
C103 C102 Ru3 68.7(7) . .
C106 C102 Ru3 128.1(14) . .
C104 C103 C102 120.8(13) . .
C104 C103 Ru3 73.5(7) . .
C102 C103 Ru3 71.5(7) . .
C104 C103 H103 119.6 . .
C102 C103 H103 119.6 . .
Ru3 C103 H103 127.5 . .
C99 C104 C103 120.0(14) . .
C99 C104 Ru3 70.4(9) . .
C103 C104 Ru3 68.9(7) . .
C99 C104 H104 120.0 . .
C103 C104 H104 120.0 . .
Ru3 C104 H104 134.1 . .
C99 C105 H10A 109.5 . .
C99 C105 H10B 109.5 . .
H10A C105 H10B 109.5 . .
C99 C105 H10C 109.5 . .
H10A C105 H10C 109.5 . .
H10B C105 H10C 109.5 . .
C102 C106 C108 107(2) . .
C102 C106 C107 117.0(19) . .
C108 C106 C107 123(2) . .
C102 C106 H106 102.2 . .
C108 C106 H106 102.2 . .
C107 C106 H106 102.2 . .
C106 C107 H10D 109.5 . .
C106 C107 H10E 109.5 . .
H10D C107 H10E 109.5 . .
C106 C107 H10F 109.5 . .
H10D C107 H10F 109.5 . .
H10E C107 H10F 109.5 . .
C106 C108 H10G 109.5 . .
C106 C108 H10H 109.5 . .
H10G C108 H10H 109.5 . .
C106 C108 H10I 109.5 . .
H10G C108 H10I 109.5 . .
H10H C108 H10I 109.5 . .
C114 C109 C110 116.0(14) . .
C114 C109 C115 122.6(14) . .
C110 C109 C115 121.1(13) . .
C114 C109 Ru4 69.9(7) . .
C110 C109 Ru4 69.1(7) . .
C115 C109 Ru4 126.2(9) . .
C111 C110 C109 122.3(14) . .
C111 C110 Ru4 74.0(8) . .
C109 C110 Ru4 72.0(7) . .
C111 C110 H110 118.8 . .
C109 C110 H110 118.8 . .
Ru4 C110 H110 127.3 . .
C110 C111 C112 121.0(14) . .
C110 C111 Ru4 70.4(7) . .
C112 C111 Ru4 71.8(7) . .
C110 C111 H111 119.5 . .
C112 C111 H111 119.5 . .
Ru4 C111 H111 131.2 . .
C113 C112 C111 116.4(14) . .
C113 C112 C116 120.8(14) . .
C111 C112 C116 122.8(15) . .
C113 C112 Ru4 70.2(7) . .
C111 C112 Ru4 69.6(7) . .
C116 C112 Ru4 131.2(10) . .
C112 C113 C114 124.1(14) . .
C112 C113 Ru4 73.8(7) . .
C114 C113 Ru4 70.9(7) . .
C112 C113 H113 117.9 . .
C114 C113 H113 117.9 . .
Ru4 C113 H113 130.3 . .
C113 C114 C109 120.1(14) . .
C113 C114 Ru4 72.1(7) . .
C109 C114 Ru4 71.8(7) . .
C113 C114 H114 120.0 . .
C109 C114 H114 120.0 . .
Ru4 C114 H114 128.4 . .
C109 C115 H11A 109.5 . .
C109 C115 H11B 109.5 . .
H11A C115 H11B 109.5 . .
C109 C115 H11C 109.5 . .
H11A C115 H11C 109.5 . .
H11B C115 H11C 109.5 . .
C117 C116 C112 113.7(17) . .
C117 C116 C118 110(2) . .
C112 C116 C118 107.2(16) . .
C117 C116 H116 108.5 . .
C112 C116 H116 108.5 . .
C118 C116 H116 108.5 . .
C116 C117 H11D 109.5 . .
C116 C117 H11E 109.5 . .
H11D C117 H11E 109.5 . .
C116 C117 H11F 109.5 . .
H11D C117 H11F 109.5 . .
H11E C117 H11F 109.5 . .
C116 C118 H11G 109.5 . .
C116 C118 H11H 109.5 . .
H11G C118 H11H 109.5 . .
C116 C118 H11I 109.5 . .
H11G C118 H11I 109.5 . .
H11H C118 H11I 109.5 . .
Cl3 C119 Cl1 113.5(8) . .
Cl3 C119 Cl2 110.1(9) . .
Cl1 C119 Cl2 106.7(9) . .
Cl3 C119 H119 108.8 . .
Cl1 C119 H119 108.8 . .
Cl2 C119 H119 108.8 . .
Cl4 C120 Cl6 111.8(7) . .
Cl4 C120 Cl5 110.0(7) . .
Cl6 C120 Cl5 110.2(7) . .
Cl4 C120 H120 108.3 . .
Cl6 C120 H120 108.3 . .
Cl5 C120 H120 108.3 . .
Cl7 C121 Cl8 111.8(7) . .
Cl7 C121 Cl9 102.5(8) . .
Cl8 C121 Cl9 110.1(8) . .
Cl7 C121 H121 110.7 . .
Cl8 C121 H121 110.7 . .
Cl9 C121 H121 110.7 . .
Cl12 C122 Cl11 111.0(8) . .
Cl12 C122 Cl10 112.4(8) . .
Cl11 C122 Cl10 106.5(8) . .
Cl12 C122 H122 108.9 . .
Cl11 C122 H122 108.9 . .
Cl10 C122 H122 108.9 . .
Cl13 C123 Cl15 112.6(10) . .
Cl13 C123 Cl14 108.3(8) . .
Cl15 C123 Cl14 111.5(9) . .
Cl13 C123 H123 108.1 . .
Cl15 C123 H123 108.1 . .
Cl14 C123 H123 108.1 . .
Cl17 C124 Cl18 108.0(12) . .
Cl17 C124 Cl16 108.8(12) . .
Cl18 C124 Cl16 111.7(11) . .
Cl17 C124 H124 109.4 . .
Cl18 C124 H124 109.4 . .
Cl16 C124 H124 109.4 . .
Cl21 C125 Cl20 116.1(15) . .
Cl21 C125 Cl19 112.1(9) . .
Cl20 C125 Cl19 111.5(9) . .
Cl21 C125 H125 105.4 . .
Cl20 C125 H125 105.4 . .
Cl19 C125 H125 105.4 . .
Cl24 C126 Cl22 123(2) . .
Cl24 C126 Cl23 113(3) . .
Cl22 C126 Cl23 93.9(14) . .
Cl24 C126 H126 108.7 . .
Cl22 C126 H126 108.7 . .
Cl23 C126 H126 108.7 . .
Cl27 C127 Cl26 112.8(9) . .
Cl27 C127 Cl25 107.9(9) . .
Cl26 C127 Cl25 108.7(9) . .
Cl27 C127 H127 109.1 . .
Cl26 C127 H127 109.1 . .
Cl25 C127 H127 109.1 . .
Cl30 C128 Cl28 137(4) . .
Cl30 C128 Cl29 111(3) . .
Cl28 C128 Cl29 87.4(15) . .
Cl30 C128 H128 105.9 . .
Cl28 C128 H128 105.9 . .
Cl29 C128 H128 105.9 . .
Cl32 C129 Cl33 117(2) . .
Cl32 C129 Cl31 108.5(19) . .
Cl33 C129 Cl31 109.2(16) . .
Cl32 C129 H129 107.3 . .
Cl33 C129 H129 107.3 . .
Cl31 C129 H129 107.3 . .
Cl34 C130 Cl35 116.9(18) . .
Cl34 C130 Cl36 115.8(18) . .
Cl35 C130 Cl36 118.1(13) . .
Cl34 C130 H130 100.2 . .
Cl35 C130 H130 100.2 . .
Cl36 C130 H130 100.2 . .
Cl33 Cl33 C129 89.5(14) 2_765 .

loop_
_geom_bond_atom_site_label_1
_geom_bond_atom_site_label_2
_geom_bond_distance
_geom_bond_site_symmetry_2
Ru1 O1 2.083(7) .
Ru1 O18 2.097(10) 2_666
Ru1 N1 2.110(9) .
Ru1 C83 2.147(9) .
Ru1 C82 2.157(9) .
Ru1 C84 2.159(9) .
Ru1 C81 2.180(9) .
Ru1 C79 2.181(10) .
Ru1 C80 2.192(10) .
Ru2 O25 2.067(10) 2_666
Ru2 O8 2.087(11) .
Ru2 N2 2.118(10) .
Ru2 C94 2.157(14) .
Ru2 C93 2.160(13) .
Ru2 C89 2.166(11) .
Ru2 C92 2.173(10) .
Ru2 C90 2.178(11) .
Ru2 C91 2.181(12) .
Ru3 O15 2.075(7) .
Ru3 O4 2.105(7) 2_666
Ru3 N3 2.125(8) .
Ru3 C103 2.138(11) .
Ru3 C100 2.150(16) .
Ru3 C99 2.167(17) .
Ru3 C101 2.174(15) .
Ru3 C102 2.176(13) .
Ru3 C104 2.198(12) .
Ru4 O22 2.092(7) .
Ru4 N4 2.101(8) .
Ru4 O11 2.125(7) 2_666
Ru4 C110 2.141(12) .
Ru4 C114 2.156(11) .
Ru4 C113 2.171(12) .
Ru4 C109 2.180(13) .
Ru4 C111 2.185(12) .
Ru4 C112 2.215(11) .
O1 C47 1.259(14) .
O2 C47 1.198(15) .
O3 C51 1.352(12) .
O3 C48 1.366(16) .
O4 C52 1.255(11) .
O4 Ru3 2.105(7) 2_666
O5 C52 1.266(12) .
O6 C49 1.380(18) .
O6 C53 1.46(2) .
O7 C54 1.25(6) .
O7 C50 1.346(16) .
O8 C55 1.24(2) .
O9 C55 1.257(17) .
O10 C59 1.318(16) .
O10 C56 1.393(15) .
O11 C60 1.262(14) .
O11 Ru4 2.125(7) 2_666
O12 C60 1.268(16) .
O13 C61 1.38(4) .
O13 C57 1.402(18) .
O14 C58 1.43(2) .
O14 C62 1.44(2) .
O15 C63 1.325(13) .
O16 C63 1.234(15) .
O17 C67 1.340(14) .
O17 C64 1.350(15) .
O18 C68 1.268(15) .
O18 Ru1 2.097(10) 2_666
O19 C68 1.259(15) .
O20 C65 1.351(17) .
O20 C69 1.64(3) .
O21 C70 1.379(19) .
O21 C66 1.395(15) .
O22 C71 1.312(13) .
O23 C71 1.225(14) .
O24 C75 1.356(14) .
O24 C72 1.415(13) .
O25 C76 1.275(19) .
O25 Ru2 2.067(10) 2_666
O26 C76 1.250(18) .
O27 C73 1.374(16) .
O27 C77 1.41(2) .
O28 C74 1.380(16) .
O28 C78 1.453(19) .
N1 C3 1.329(14) .
N1 C7 1.340(14) .
N2 C18 1.35(2) .
N2 C14 1.356(19) .
N3 C25 1.351(13) .
N3 C29 1.381(13) .
N4 C40 1.336(13) .
N4 C36 1.363(13) .
C1 C2 1.343(15) .
C1 C11 1.476(14) .
C1 C22 1.494(15) .
C2 C44 1.502(15) .
C2 C33 1.507(14) .
C3 C4 1.386(16) .
C3 H3 0.9500 .
C4 C5 1.394(16) .
C4 H4 0.9500 .
C5 C6 1.373(16) .
C5 C8 1.515(14) .
C6 C7 1.433(14) .
C6 H6 0.9500 .
C7 H7 0.9500 .
C8 C9 1.374(15) .
C8 C13 1.389(15) .
C9 C10 1.375(15) .
C9 H9 0.9500 .
C10 C11 1.428(15) .
C10 H10 0.9500 .
C11 C12 1.386(15) .
C12 C13 1.422(14) .
C12 H12 0.9500 .
C13 H13 0.9500 .
C14 C15 1.362(19) .
C14 H14 0.9500 .
C15 C16 1.461(18) .
C15 H15 0.9500 .
C16 C17 1.391(19) .
C16 C19 1.481(16) .
C17 C18 1.386(18) .
C17 H17 0.9500 .
C18 H18 0.9500 .
C19 C24 1.407(17) .
C19 C20 1.428(19) .
C20 C21 1.435(18) .
C20 H20 0.9500 .
C21 C22 1.388(17) .
C21 H21 0.9500 .
C22 C23 1.432(17) .
C23 C24 1.411(16) .
C23 H23 0.9500 .
C24 H24 0.9500 .
C25 C26 1.338(15) .
C25 H25 0.9500 .
C26 C27 1.413(15) .
C26 H26 0.9500 .
C27 C28 1.376(14) .
C27 C30 1.510(14) .
C28 C29 1.394(14) .
C28 H28 0.9500 .
C29 H29 0.9500 .
C30 C35 1.363(15) .
C30 C31 1.417(14) .
C31 C32 1.367(14) .
C31 H31 0.9500 .
C32 C33 1.403(15) .
C32 H32 0.9500 .
C33 C34 1.390(15) .
C34 C35 1.384(14) .
C34 H34 0.9500 .
C35 H35 0.9500 .
C36 C37 1.409(15) .
C36 H36 0.9500 .
C37 C38 1.398(14) .
C37 H37 0.9500 .
C38 C39 1.380(15) .
C38 C41 1.500(15) .
C39 C40 1.402(15) .
C39 H39 0.9500 .
C40 H40 0.9500 .
C41 C42 1.391(15) .
C41 C46 1.402(14) .
C42 C43 1.385(15) .
C42 H42 0.9500 .
C43 C44 1.399(15) .
C43 H43 0.9500 .
C44 C45 1.401(15) .
C45 C46 1.401(15) .
C45 H45 0.9500 .
C46 H46 0.9500 .
C47 C48 1.537(18) .
C48 C49 1.362(17) .
C49 C50 1.43(2) .
C50 C51 1.375(16) .
C51 C52 1.488(15) .
C53 H53A 0.9800 .
C53 H53B 0.9800 .
C53 H53C 0.9800 .
C54 H54A 0.9800 .
C54 H54B 0.9800 .
C54 H54C 0.9800 .
C55 C56 1.47(3) .
C56 C57 1.35(2) .
C57 C58 1.37(2) .
C58 C59 1.42(2) .
C59 C60 1.464(18) .
C61 H61A 0.9800 .
C61 H61B 0.9800 .
C61 H61C 0.9800 .
C62 H62A 0.9800 .
C62 H62B 0.9800 .
C62 H62C 0.9800 .
C63 C64 1.483(18) .
C64 C65 1.373(15) .
C65 C66 1.38(2) .
C66 C67 1.355(18) .
C67 C68 1.54(2) .
C69 H69A 0.9800 .
C69 H69B 0.9800 .
C69 H69C 0.9800 .
C70 H70A 0.9800 .
C70 H70B 0.9800 .
C70 H70C 0.9800 .
C71 C72 1.486(16) .
C72 C73 1.373(16) .
C73 C74 1.45(2) .
C74 C75 1.35(2) .
C75 C76 1.49(2) .
C77 H77A 0.9800 .
C77 H77B 0.9800 .
C77 H77C 0.9800 .
C78 H78A 0.9800 .
C78 H78B 0.9800 .
C78 H78C 0.9800 .
C79 C80 1.3900 .
C79 C84 1.3900 .
C79 C85 1.41(2) .
C80 C81 1.3900 .
C80 H80 0.9500 .
C81 C82 1.3900 .
C81 H81 0.9500 .
C82 C83 1.3900 .
C82 C86 1.475(17) .
C83 C84 1.3900 .
C83 H83 0.9500 .
C84 H84 0.9500 .
C85 H85A 0.9800 .
C85 H85B 0.9800 .
C85 H85C 0.9800 .
C86 C88 1.424(18) .
C86 C87 1.517(18) .
C86 H86 1.0000 .
C87 H87A 0.9800 .
C87 H87B 0.9800 .
C87 H87C 0.9800 .
C88 H88A 0.9800 .
C88 H88B 0.9800 .
C88 H88C 0.9800 .
C89 C90 1.3900 .
C89 C94 1.3900 .
C89 C95 1.72(3) .
C90 C91 1.3900 .
C90 H90 0.9500 .
C91 C92 1.3900 .
C91 H91 0.9500 .
C92 C93 1.3900 .
C92 C96 1.482(17) .
C93 C94 1.3900 .
C93 H93 0.9500 .
C94 H94 0.9500 .
C95 H95A 0.9800 .
C95 H95B 0.9800 .
C95 H95C 0.9800 .
C96 C97 1.494(18) .
C96 C98 1.568(19) .
C96 H96 1.0000 .
C97 H97A 0.9800 .
C97 H97B 0.9800 .
C97 H97C 0.9800 .
C98 H98A 0.9800 .
C98 H98B 0.9800 .
C98 H98C 0.9800 .
C99 C100 1.37(3) .
C99 C104 1.38(2) .
C99 C105 1.64(3) .
C100 C101 1.39(3) .
C100 H100 0.9500 .
C101 C102 1.39(3) .
C101 H101 0.9500 .
C102 C103 1.47(2) .
C102 C106 1.54(3) .
C103 C104 1.398(18) .
C103 H103 0.9500 .
C104 H104 0.9500 .
C105 H10A 0.9800 .
C105 H10B 0.9800 .
C105 H10C 0.9800 .
C106 C108 1.59(3) .
C106 C107 1.67(4) .
C106 H106 1.0000 .
C107 H10D 0.9800 .
C107 H10E 0.9800 .
C107 H10F 0.9800 .
C108 H10G 0.9800 .
C108 H10H 0.9800 .
C108 H10I 0.9800 .
C109 C114 1.421(19) .
C109 C110 1.44(2) .
C109 C115 1.52(2) .
C110 C111 1.33(2) .
C110 H110 0.9500 .
C111 C112 1.45(2) .
C111 H111 0.9500 .
C112 C113 1.35(2) .
C112 C116 1.52(2) .
C113 C114 1.37(2) .
C113 H113 0.9500 .
C114 H114 0.9500 .
C115 H11A 0.9800 .
C115 H11B 0.9800 .
C115 H11C 0.9800 .
C116 C117 1.41(4) .
C116 C118 1.52(3) .
C116 H116 1.0000 .
C117 H11D 0.9800 .
C117 H11E 0.9800 .
C117 H11F 0.9800 .
C118 H11G 0.9800 .
C118 H11H 0.9800 .
C118 H11I 0.9800 .
C119 Cl3 1.720(17) .
C119 Cl1 1.733(17) .
C119 Cl2 1.848(18) .
C119 H119 1.0000 .
C120 Cl4 1.741(14) .
C120 Cl6 1.758(14) .
C120 Cl5 1.789(12) .
C120 H120 1.0000 .
C121 Cl7 1.703(16) .
C121 Cl8 1.736(13) .
C121 Cl9 1.786(14) .
C121 H121 1.0000 .
C122 Cl12 1.732(14) .
C122 Cl11 1.756(16) .
C122 Cl10 1.762(13) .
C122 H122 1.0000 .
C123 Cl13 1.724(17) .
C123 Cl15 1.748(14) .
C123 Cl14 1.792(18) .
C123 H123 1.0000 .
C124 Cl17 1.74(2) .
C124 Cl18 1.76(2) .
C124 Cl16 1.78(2) .
C124 H124 1.0000 .
C125 Cl21 1.686(16) .
C125 Cl20 1.71(2) .
C125 Cl19 1.781(19) .
C125 H125 1.0000 .
C126 Cl24 1.57(3) .
C126 Cl22 1.72(4) .
C126 Cl23 1.93(5) .
C126 H126 1.0000 .
C127 Cl27 1.773(15) .
C127 Cl26 1.791(14) .
C127 Cl25 1.800(15) .
C127 H127 1.0000 .
C128 Cl30 1.37(3) .
C128 Cl28 1.75(3) .
C128 Cl29 1.85(5) .
C128 H128 1.0000 .
C129 Cl32 1.69(4) .
C129 Cl33 1.72(3) .
C129 Cl31 1.84(4) .
C129 H129 1.0000 .
C130 Cl34 1.55(3) .
C130 Cl35 1.78(3) .
C130 Cl36 1.83(3) .
C130 H130 1.0000 .
Cl33 Cl33 1.60(2) 2_765

loop_
_geom_torsion_atom_site_label_1
_geom_torsion_atom_site_label_2
_geom_torsion_atom_site_label_3
_geom_torsion_atom_site_label_4
_geom_torsion
_geom_torsion_site_symmetry_1
_geom_torsion_site_symmetry_4
O18 Ru1 O1 C47 -172.6(9) 2_666 .
N1 Ru1 O1 C47 -87.4(9) . .
C83 Ru1 O1 C47 109.6(10) . .
C82 Ru1 O1 C47 88.2(9) . .
C84 Ru1 O1 C47 38(4) . .
C81 Ru1 O1 C47 53.3(9) . .
C79 Ru1 O1 C47 -4.5(11) . .
C80 Ru1 O1 C47 18.0(10) . .
O25 Ru2 O8 C55 -179.3(13) 2_666 .
N2 Ru2 O8 C55 94.7(13) . .
C94 Ru2 O8 C55 -102.6(14) . .
C93 Ru2 O8 C55 -45(5) . .
C89 Ru2 O8 C55 -81.7(13) . .
C92 Ru2 O8 C55 8.8(15) . .
C90 Ru2 O8 C55 -46.8(13) . .
C91 Ru2 O8 C55 -11.9(13) . .
O4 Ru3 O15 C63 -176.4(8) 2_666 .
N3 Ru3 O15 C63 97.6(8) . .
C103 Ru3 O15 C63 -104.4(10) . .
C100 Ru3 O15 C63 -15.0(10) . .
C99 Ru3 O15 C63 10.2(11) . .
C101 Ru3 O15 C63 -52.2(10) . .
C102 Ru3 O15 C63 -86.3(10) . .
C104 Ru3 O15 C63 1(2) . .
N4 Ru4 O22 C71 -77.1(8) . .
O11 Ru4 O22 C71 -163.1(8) 2_666 .
C110 Ru4 O22 C71 121.6(10) . .
C114 Ru4 O22 C71 10.0(10) . .
C113 Ru4 O22 C71 36.4(9) . .
C109 Ru4 O22 C71 15(2) . .
C111 Ru4 O22 C71 105.0(9) . .
C112 Ru4 O22 C71 71.7(8) . .
O1 Ru1 N1 C3 63.7(8) . .
O18 Ru1 N1 C3 140.5(8) 2_666 .
C83 Ru1 N1 C3 -131.5(8) . .
C82 Ru1 N1 C3 -92(2) . .
C84 Ru1 N1 C3 -109.1(8) . .
C81 Ru1 N1 C3 -20.2(10) . .
C79 Ru1 N1 C3 -73.3(9) . .
C80 Ru1 N1 C3 -39.4(9) . .
O1 Ru1 N1 C7 -119.5(9) . .
O18 Ru1 N1 C7 -42.8(8) 2_666 .
C83 Ru1 N1 C7 45.2(11) . .
C82 Ru1 N1 C7 85(3) . .
C84 Ru1 N1 C7 67.7(9) . .
C81 Ru1 N1 C7 156.5(8) . .
C79 Ru1 N1 C7 103.4(9) . .
C80 Ru1 N1 C7 137.3(9) . .
O25 Ru2 N2 C18 -114.3(10) 2_666 .
O8 Ru2 N2 C18 -38.7(10) . .
C94 Ru2 N2 C18 157.0(10) . .
C93 Ru2 N2 C18 134.9(11) . .
C89 Ru2 N2 C18 124(3) . .
C92 Ru2 N2 C18 99.0(11) . .
C90 Ru2 N2 C18 48.1(14) . .
C91 Ru2 N2 C18 65.5(11) . .
O25 Ru2 N2 C14 64.9(10) 2_666 .
O8 Ru2 N2 C14 140.6(10) . .
C94 Ru2 N2 C14 -23.7(13) . .
C93 Ru2 N2 C14 -45.9(11) . .
C89 Ru2 N2 C14 -57(3) . .
C92 Ru2 N2 C14 -81.8(12) . .
C90 Ru2 N2 C14 -132.7(10) . .
C91 Ru2 N2 C14 -115.2(11) . .
O15 Ru3 N3 C25 142.3(9) . .
O4 Ru3 N3 C25 65.1(8) 2_666 .
C103 Ru3 N3 C25 -24.0(10) . .
C100 Ru3 N3 C25 -118.2(10) . .
C99 Ru3 N3 C25 -87.7(10) . .
C101 Ru3 N3 C25 -127.2(12) . .
C102 Ru3 N3 C25 -25(2) . .
C104 Ru3 N3 C25 -51.1(9) . .
O15 Ru3 N3 C29 -40.7(8) . .
O4 Ru3 N3 C29 -118.0(8) 2_666 .
C103 Ru3 N3 C29 152.9(8) . .
C100 Ru3 N3 C29 58.8(10) . .
C99 Ru3 N3 C29 89.3(10) . .
C101 Ru3 N3 C29 49.7(14) . .
C102 Ru3 N3 C29 152(2) . .
C104 Ru3 N3 C29 125.8(9) . .
O22 Ru4 N4 C40 -117.9(8) . .
O11 Ru4 N4 C40 -40.7(8) 2_666 .
C110 Ru4 N4 C40 49.7(10) . .
C114 Ru4 N4 C40 113.5(9) . .
C113 Ru4 N4 C40 142.9(9) . .
C109 Ru4 N4 C40 75.4(9) . .
C111 Ru4 N4 C40 56.1(17) . .
C112 Ru4 N4 C40 154.9(9) . .
O22 Ru4 N4 C36 62.5(8) . .
O11 Ru4 N4 C36 139.7(8) 2_666 .
C110 Ru4 N4 C36 -129.9(8) . .
C114 Ru4 N4 C36 -66.1(8) . .
C113 Ru4 N4 C36 -36.6(9) . .
C109 Ru4 N4 C36 -104.1(8) . .
C111 Ru4 N4 C36 -123.4(15) . .
C112 Ru4 N4 C36 -24.6(13) . .
C11 C1 C2 C44 -2.1(18) . .
C22 C1 C2 C44 178.5(10) . .
C11 C1 C2 C33 174.4(10) . .
C22 C1 C2 C33 -5.0(18) . .
C7 N1 C3 C4 5.5(15) . .
Ru1 N1 C3 C4 -177.5(8) . .
N1 C3 C4 C5 -2.6(16) . .
C3 C4 C5 C6 0.4(15) . .
C3 C4 C5 C8 176.3(9) . .
C4 C5 C6 C7 -1.4(16) . .
C8 C5 C6 C7 -177.2(10) . .
C3 N1 C7 C6 -6.4(16) . .
Ru1 N1 C7 C6 176.8(8) . .
C5 C6 C7 N1 4.6(17) . .
C6 C5 C8 C9 -144.6(11) . .
C4 C5 C8 C9 39.6(15) . .
C6 C5 C8 C13 40.9(15) . .
C4 C5 C8 C13 -134.9(11) . .
C13 C8 C9 C10 -2.0(17) . .
C5 C8 C9 C10 -176.7(10) . .
C8 C9 C10 C11 2.1(17) . .
C9 C10 C11 C12 -1.9(15) . .
C9 C10 C11 C1 177.3(10) . .
C2 C1 C11 C12 -54.0(16) . .
C22 C1 C11 C12 125.4(11) . .
C2 C1 C11 C10 126.9(12) . .
C22 C1 C11 C10 -53.7(14) . .
C10 C11 C12 C13 1.7(15) . .
C1 C11 C12 C13 -177.4(9) . .
C9 C8 C13 C12 1.8(15) . .
C5 C8 C13 C12 176.4(9) . .
C11 C12 C13 C8 -1.7(15) . .
C18 N2 C14 C15 0.3(19) . .
Ru2 N2 C14 C15 -179.0(10) . .
N2 C14 C15 C16 2(2) . .
C14 C15 C16 C17 -3.8(18) . .
C14 C15 C16 C19 174.8(11) . .
C15 C16 C17 C18 3(2) . .
C19 C16 C17 C18 -176.0(12) . .
C14 N2 C18 C17 -1.7(19) . .
Ru2 N2 C18 C17 177.6(10) . .
C16 C17 C18 N2 0(2) . .
C17 C16 C19 C24 33.6(17) . .
C15 C16 C19 C24 -144.9(12) . .
C17 C16 C19 C20 -143.5(13) . .
C15 C16 C19 C20 38.0(17) . .
C24 C19 C20 C21 5.0(17) . .
C16 C19 C20 C21 -177.9(10) . .
C19 C20 C21 C22 -3.0(18) . .
C20 C21 C22 C23 -0.6(17) . .
C20 C21 C22 C1 -179.2(11) . .
C2 C1 C22 C21 -52.3(17) . .
C11 C1 C22 C21 128.3(12) . .
C2 C1 C22 C23 129.1(12) . .
C11 C1 C22 C23 -50.4(13) . .
C21 C22 C23 C24 2.4(16) . .
C1 C22 C23 C24 -179.0(10) . .
C20 C19 C24 C23 -3.3(16) . .
C16 C19 C24 C23 179.6(10) . .
C22 C23 C24 C19 -0.4(16) . .
C29 N3 C25 C26 2.6(17) . .
Ru3 N3 C25 C26 179.6(9) . .
N3 C25 C26 C27 -4.0(18) . .
C25 C26 C27 C28 3.6(16) . .
C25 C26 C27 C30 177.8(10) . .
C26 C27 C28 C29 -2.0(16) . .
C30 C27 C28 C29 -176.1(10) . .
C25 N3 C29 C28 -0.8(15) . .
Ru3 N3 C29 C28 -177.9(8) . .
C27 C28 C29 N3 0.7(16) . .
C28 C27 C30 C35 34.9(16) . .
C26 C27 C30 C35 -138.9(11) . .
C28 C27 C30 C31 -145.3(10) . .
C26 C27 C30 C31 40.9(15) . .
C35 C30 C31 C32 0.3(15) . .
C27 C30 C31 C32 -179.5(9) . .
C30 C31 C32 C33 2.0(15) . .
C31 C32 C33 C34 -1.5(15) . .
C31 C32 C33 C2 173.8(10) . .
C1 C2 C33 C34 -47.2(16) . .
C44 C2 C33 C34 129.7(10) . .
C1 C2 C33 C32 137.8(12) . .
C44 C2 C33 C32 -45.4(13) . .
C32 C33 C34 C35 -1.3(15) . .
C2 C33 C34 C35 -176.5(10) . .
C31 C30 C35 C34 -3.1(16) . .
C27 C30 C35 C34 176.7(10) . .
C33 C34 C35 C30 3.7(16) . .
C40 N4 C36 C37 0.1(15) . .
Ru4 N4 C36 C37 179.7(8) . .
N4 C36 C37 C38 4.0(15) . .
C36 C37 C38 C39 -4.7(15) . .
C36 C37 C38 C41 173.3(9) . .
C37 C38 C39 C40 1.7(15) . .
C41 C38 C39 C40 -176.4(9) . .
C36 N4 C40 C39 -3.5(15) . .
Ru4 N4 C40 C39 177.0(8) . .
C38 C39 C40 N4 2.6(16) . .
C39 C38 C41 C42 -143.7(11) . .
C37 C38 C41 C42 38.3(15) . .
C39 C38 C41 C46 37.0(14) . .
C37 C38 C41 C46 -141.1(10) . .
C46 C41 C42 C43 0.2(15) . .
C38 C41 C42 C43 -179.2(10) . .
C41 C42 C43 C44 0.9(16) . .
C42 C43 C44 C45 -1.0(15) . .
C42 C43 C44 C2 177.4(10) . .
C1 C2 C44 C43 -44.5(17) . .
C33 C2 C44 C43 138.6(10) . .
C1 C2 C44 C45 134.0(11) . .
C33 C2 C44 C45 -42.9(13) . .
C43 C44 C45 C46 0.2(15) . .
C2 C44 C45 C46 -178.3(9) . .
C44 C45 C46 C41 0.9(15) . .
C42 C41 C46 C45 -1.0(15) . .
C38 C41 C46 C45 178.4(9) . .
Ru1 O1 C47 O2 -2.7(19) . .
Ru1 O1 C47 C48 177.8(7) . .
C51 O3 C48 C49 -3.3(14) . .
C51 O3 C48 C47 179.6(10) . .
O2 C47 C48 C49 8(2) . .
O1 C47 C48 C49 -172.5(15) . .
O2 C47 C48 O3 -175.8(11) . .
O1 C47 C48 O3 3.7(16) . .
O3 C48 C49 O6 -179.2(16) . .
C47 C48 C49 O6 -3(3) . .
O3 C48 C49 C50 2.5(17) . .
C47 C48 C49 C50 179.1(14) . .
C53 O6 C49 C48 80(2) . .
C53 O6 C49 C50 -102(2) . .
C54 O7 C50 C51 -91(4) . .
C54 O7 C50 C49 94(4) . .
C48 C49 C50 O7 174.9(16) . .
O6 C49 C50 O7 -3(3) . .
C48 C49 C50 C51 -0.8(18) . .
O6 C49 C50 C51 -179.1(17) . .
C48 O3 C51 C50 2.8(13) . .
C48 O3 C51 C52 -176.1(10) . .
O7 C50 C51 O3 -177.2(14) . .
C49 C50 C51 O3 -1.2(15) . .
O7 C50 C51 C52 1(2) . .
C49 C50 C51 C52 177.4(13) . .
Ru3 O4 C52 O5 -11.3(14) 2_666 .
Ru3 O4 C52 C51 167.3(6) 2_666 .
O3 C51 C52 O4 -8.8(14) . .
C50 C51 C52 O4 172.6(13) . .
O3 C51 C52 O5 169.9(9) . .
C50 C51 C52 O5 -8.7(19) . .
Ru2 O8 C55 O9 -4(2) . .
Ru2 O8 C55 C56 168.2(9) . .
C59 O10 C56 C57 4.4(15) . .
C59 O10 C56 C55 -178.3(12) . .
O8 C55 C56 C57 171.5(16) . .
O9 C55 C56 C57 -15(3) . .
O8 C55 C56 O10 -5(2) . .
O9 C55 C56 O10 168.3(13) . .
O10 C56 C57 C58 -2.0(17) . .
C55 C56 C57 C58 -178.6(16) . .
O10 C56 C57 O13 176.0(14) . .
C55 C56 C57 O13 -1(3) . .
C61 O13 C57 C56 167(4) . .
C61 O13 C57 C58 -16(4) . .
C56 C57 C58 C59 -0.9(17) . .
O13 C57 C58 C59 -178.9(15) . .
C56 C57 C58 O14 178.7(15) . .
O13 C57 C58 O14 1(3) . .
C62 O14 C58 C57 -105(3) . .
C62 O14 C58 C59 75(3) . .
C56 O10 C59 C58 -4.8(14) . .
C56 O10 C59 C60 176.7(10) . .
C57 C58 C59 O10 3.6(16) . .
O14 C58 C59 O10 -176.1(12) . .
C57 C58 C59 C60 -178.3(13) . .
O14 C58 C59 C60 2(2) . .
Ru4 O11 C60 O12 11.8(16) 2_666 .
Ru4 O11 C60 C59 -169.7(7) 2_666 .
O10 C59 C60 O11 1.2(16) . .
C58 C59 C60 O11 -176.7(13) . .
O10 C59 C60 O12 179.8(10) . .
C58 C59 C60 O12 2(2) . .
Ru3 O15 C63 O16 -22.1(14) . .
Ru3 O15 C63 C64 155.7(7) . .
C67 O17 C64 C65 -1.5(12) . .
C67 O17 C64 C63 -178.4(8) . .
O16 C63 C64 O17 176.7(9) . .
O15 C63 C64 O17 -1.2(13) . .
O16 C63 C64 C65 0.7(19) . .
O15 C63 C64 C65 -177.2(11) . .
C69 O20 C65 C64 -114(2) . .
C69 O20 C65 C66 67(2) . .
O17 C64 C65 O20 -178.4(12) . .
C63 C64 C65 O20 -2(2) . .
O17 C64 C65 C66 0.6(13) . .
C63 C64 C65 C66 176.9(11) . .
O20 C65 C66 C67 179.5(12) . .
C64 C65 C66 C67 0.5(13) . .
O20 C65 C66 O21 -3(2) . .
C64 C65 C66 O21 177.7(11) . .
C70 O21 C66 C67 -82.8(19) . .
C70 O21 C66 C65 100.5(18) . .
C64 O17 C67 C66 1.8(11) . .
C64 O17 C67 C68 179.2(9) . .
C65 C66 C67 O17 -1.4(12) . .
O21 C66 C67 O17 -178.7(10) . .
C65 C66 C67 C68 -178.3(11) . .
O21 C66 C67 C68 4.4(19) . .
Ru1 O18 C68 O19 7.2(16) 2_666 .
Ru1 O18 C68 C67 -175.1(6) 2_666 .
O17 C67 C68 O19 177.9(9) . .
C66 C67 C68 O19 -5.4(17) . .
O17 C67 C68 O18 0.1(13) . .
C66 C67 C68 O18 176.7(11) . .
Ru4 O22 C71 O23 2.6(15) . .
Ru4 O22 C71 C72 -178.8(6) . .
C75 O24 C72 C73 1.3(10) . .
C75 O24 C72 C71 179.3(8) . .
O23 C71 C72 C73 -1.9(17) . .
O22 C71 C72 C73 179.4(11) . .
O23 C71 C72 O24 -179.2(9) . .
O22 C71 C72 O24 2.1(12) . .
O24 C72 C73 O27 -176.4(10) . .
C71 C72 C73 O27 6.1(19) . .
O24 C72 C73 C74 -2.1(11) . .
C71 C72 C73 C74 -179.6(10) . .
C77 O27 C73 C72 -71.5(17) . .
C77 O27 C73 C74 115.4(16) . .
C78 O28 C74 C75 77.4(18) . .
C78 O28 C74 C73 -102.7(15) . .
C72 C73 C74 C75 2.3(13) . .
O27 C73 C74 C75 176.5(10) . .
C72 C73 C74 O28 -177.7(10) . .
O27 C73 C74 O28 -3.4(18) . .
O28 C74 C75 O24 178.4(10) . .
C73 C74 C75 O24 -1.5(13) . .
O28 C74 C75 C76 0(2) . .
C73 C74 C75 C76 179.6(12) . .
C72 O24 C75 C74 0.2(11) . .
C72 O24 C75 C76 179.2(9) . .
Ru2 O25 C76 O26 -9.4(18) 2_666 .
Ru2 O25 C76 C75 171.8(7) 2_666 .
C74 C75 C76 O26 -6(2) . .
O24 C75 C76 O26 174.9(10) . .
C74 C75 C76 O25 172.6(12) . .
O24 C75 C76 O25 -6.2(15) . .
O1 Ru1 C79 C80 38.0(5) . .
O18 Ru1 C79 C80 -162.9(6) 2_666 .
N1 Ru1 C79 C80 117.7(4) . .
C83 Ru1 C79 C80 -103.0(2) . .
C82 Ru1 C79 C80 -65.7(2) . .
C84 Ru1 C79 C80 -132.42(17) . .
C81 Ru1 C79 C80 -28.81(13) . .
O1 Ru1 C79 C84 170.4(6) . .
O18 Ru1 C79 C84 -30.5(6) 2_666 .
N1 Ru1 C79 C84 -109.9(5) . .
C83 Ru1 C79 C84 29.43(14) . .
C82 Ru1 C79 C84 66.8(2) . .
C81 Ru1 C79 C84 103.6(2) . .
C80 Ru1 C79 C84 132.42(17) . .
O1 Ru1 C79 C85 -88(2) . .
O18 Ru1 C79 C85 71(2) 2_666 .
N1 Ru1 C79 C85 -9(2) . .
C83 Ru1 C79 C85 131(2) . .
C82 Ru1 C79 C85 168(2) . .
C84 Ru1 C79 C85 101(2) . .
C81 Ru1 C79 C85 -155(2) . .
C80 Ru1 C79 C85 -126(2) . .
C84 C79 C80 C81 0.0 . .
C85 C79 C80 C81 177.0(13) . .
Ru1 C79 C80 C81 53.4(3) . .
C84 C79 C80 Ru1 -53.4(3) . .
C85 C79 C80 Ru1 123.5(12) . .
O1 Ru1 C80 C81 73.3(4) . .
O18 Ru1 C80 C81 -20(2) 2_666 .
N1 Ru1 C80 C81 159.7(4) . .
C83 Ru1 C80 C81 -66.3(3) . .
C82 Ru1 C80 C81 -29.10(13) . .
C84 Ru1 C80 C81 -103.6(2) . .
C79 Ru1 C80 C81 -132.63(16) . .
O1 Ru1 C80 C79 -154.1(4) . .
O18 Ru1 C80 C79 113(2) 2_666 .
N1 Ru1 C80 C79 -67.7(4) . .
C83 Ru1 C80 C79 66.3(2) . .
C82 Ru1 C80 C79 103.5(2) . .
C84 Ru1 C80 C79 29.07(14) . .
C81 Ru1 C80 C79 132.63(16) . .
C79 C80 C81 C82 0.0 . .
Ru1 C80 C81 C82 53.5(3) . .
C79 C80 C81 Ru1 -53.5(3) . .
O1 Ru1 C81 C80 -112.0(4) . .
O18 Ru1 C81 C80 175.3(5) 2_666 .
N1 Ru1 C81 C80 -31.5(6) . .
C83 Ru1 C81 C80 102.9(2) . .
C82 Ru1 C81 C80 132.39(16) . .
C84 Ru1 C81 C80 65.6(3) . .
C79 Ru1 C81 C80 28.80(13) . .
O1 Ru1 C81 C82 115.6(5) . .
O18 Ru1 C81 C82 42.9(5) 2_666 .
N1 Ru1 C81 C82 -163.9(6) . .
C83 Ru1 C81 C82 -29.45(14) . .
C84 Ru1 C81 C82 -66.8(2) . .
C79 Ru1 C81 C82 -103.6(2) . .
C80 Ru1 C81 C82 -132.39(16) . .
C80 C81 C82 C83 0.0 . .
Ru1 C81 C82 C83 54.2(3) . .
C80 C81 C82 C86 164.7(18) . .
Ru1 C81 C82 C86 -141.1(18) . .
C80 C81 C82 Ru1 -54.2(3) . .
O1 Ru1 C82 C83 157.7(5) . .
O18 Ru1 C82 C83 78.7(4) 2_666 .
N1 Ru1 C82 C83 -47(2) . .
C84 Ru1 C82 C83 -29.49(13) . .
C81 Ru1 C82 C83 -131.95(18) . .
C79 Ru1 C82 C83 -66.5(2) . .
C80 Ru1 C82 C83 -103.1(2) . .
O1 Ru1 C82 C81 -70.4(4) . .
O18 Ru1 C82 C81 -149.4(4) 2_666 .
N1 Ru1 C82 C81 85(2) . .
C83 Ru1 C82 C81 131.95(17) . .
C84 Ru1 C82 C81 102.5(2) . .
C79 Ru1 C82 C81 65.4(2) . .
C80 Ru1 C82 C81 28.88(13) . .
O1 Ru1 C82 C86 71(2) . .
O18 Ru1 C82 C86 -8(2) 2_666 .
N1 Ru1 C82 C86 -134(3) . .
C83 Ru1 C82 C86 -87(2) . .
C84 Ru1 C82 C86 -116(2) . .
C81 Ru1 C82 C86 141(2) . .
C79 Ru1 C82 C86 -153(2) . .
C80 Ru1 C82 C86 170(2) . .
C81 C82 C83 C84 0.0 . .
C86 C82 C83 C84 -169.4(12) . .
Ru1 C82 C83 C84 54.8(3) . .
C81 C82 C83 Ru1 -54.8(3) . .
C86 C82 C83 Ru1 135.7(12) . .
O1 Ru1 C83 C84 -166.5(7) . .
O18 Ru1 C83 C84 121.7(4) 2_666 .
N1 Ru1 C83 C84 37.7(5) . .
C82 Ru1 C83 C84 -131.75(18) . .
C81 Ru1 C83 C84 -102.5(2) . .
C79 Ru1 C83 C84 -29.20(13) . .
C80 Ru1 C83 C84 -65.9(2) . .
O1 Ru1 C83 C82 -34.8(6) . .
O18 Ru1 C83 C82 -106.6(4) 2_666 .
N1 Ru1 C83 C82 169.4(6) . .
C84 Ru1 C83 C82 131.75(18) . .
C81 Ru1 C83 C82 29.23(13) . .
C79 Ru1 C83 C82 102.6(2) . .
C80 Ru1 C83 C82 65.9(2) . .
C82 C83 C84 C79 0.0 . .
Ru1 C83 C84 C79 54.8(3) . .
C82 C83 C84 Ru1 -54.8(3) . .
C80 C79 C84 C83 0.0 . .
C85 C79 C84 C83 -177.5(11) . .
Ru1 C79 C84 C83 -54.1(3) . .
C80 C79 C84 Ru1 54.1(3) . .
C85 C79 C84 Ru1 -123.4(10) . .
O1 Ru1 C84 C83 82(3) . .
O18 Ru1 C84 C83 -65.8(4) 2_666 .
N1 Ru1 C84 C83 -153.7(4) . .
C82 Ru1 C84 C83 29.50(14) . .
C81 Ru1 C84 C83 66.6(2) . .
C79 Ru1 C84 C83 131.98(17) . .
C80 Ru1 C84 C83 103.1(2) . .
O1 Ru1 C84 C79 -50(3) . .
O18 Ru1 C84 C79 162.2(4) 2_666 .
N1 Ru1 C84 C79 74.3(4) . .
C83 Ru1 C84 C79 -131.98(17) . .
C82 Ru1 C84 C79 -102.5(2) . .
C81 Ru1 C84 C79 -65.4(3) . .
C80 Ru1 C84 C79 -28.86(13) . .
C83 C82 C86 C88 -144.4(16) . .
C81 C82 C86 C88 49(2) . .
Ru1 C82 C86 C88 -70(3) . .
C83 C82 C86 C87 98(2) . .
C81 C82 C86 C87 -68(3) . .
Ru1 C82 C86 C87 172.3(15) . .
O25 Ru2 C89 C90 148.5(6) 2_666 .
O8 Ru2 C89 C90 70.9(6) . .
N2 Ru2 C89 C90 -91(3) . .
C94 Ru2 C89 C90 -132.1(16) . .
C93 Ru2 C89 C90 -102.8(3) . .
C92 Ru2 C89 C90 -65.7(4) . .
C91 Ru2 C89 C90 -28.96(19) . .
O25 Ru2 C89 C94 -79.4(6) 2_666 .
O8 Ru2 C89 C94 -156.9(7) . .
N2 Ru2 C89 C94 41(3) . .
C93 Ru2 C89 C94 29.4(2) . .
C92 Ru2 C89 C94 66.4(3) . .
C90 Ru2 C89 C94 132.1(16) . .
C91 Ru2 C89 C94 103.2(3) . .
O25 Ru2 C89 C95 37(3) 2_666 .
O8 Ru2 C89 C95 -40(3) . .
N2 Ru2 C89 C95 157(3) . .
C94 Ru2 C89 C95 117(3) . .
C93 Ru2 C89 C95 146(3) . .
C92 Ru2 C89 C95 -177(3) . .
C90 Ru2 C89 C95 -111(3) . .
C91 Ru2 C89 C95 -140(3) . .
C94 C89 C90 C91 0.0 . .
C95 C89 C90 C91 176.6(12) . .
Ru2 C89 C90 C91 54.0(4) . .
C94 C89 C90 Ru2 -54.0(4) . .
C95 C89 C90 Ru2 122.5(12) . .
O25 Ru2 C90 C91 -175.2(8) 2_666 .
O8 Ru2 C90 C91 113.8(7) . .
N2 Ru2 C90 C91 28.3(10) . .
C94 Ru2 C90 C91 -103.1(3) . .
C93 Ru2 C90 C91 -65.9(3) . .
C89 Ru2 C90 C91 -132.4(2) . .
C92 Ru2 C90 C91 -28.98(19) . .
O25 Ru2 C90 C89 -42.9(7) 2_666 .
O8 Ru2 C90 C89 -113.8(7) . .
N2 Ru2 C90 C89 160.7(10) . .
C94 Ru2 C90 C89 29.27(17) . .
C93 Ru2 C90 C89 66.4(4) . .
C92 Ru2 C90 C89 103.4(4) . .
C91 Ru2 C90 C89 132.4(2) . .
C89 C90 C91 C92 0.0 . .
Ru2 C90 C91 C92 53.7(5) . .
C89 C90 C91 Ru2 -53.7(5) . .
O25 Ru2 C91 C90 17(3) 2_666 .
O8 Ru2 C91 C90 -70.9(6) . .
N2 Ru2 C91 C90 -162.0(7) . .
C94 Ru2 C91 C90 66.1(3) . .
C93 Ru2 C91 C90 103.3(3) . .
C89 Ru2 C91 C90 29.06(16) . .
C92 Ru2 C91 C90 132.4(3) . .
O25 Ru2 C91 C92 -115(3) 2_666 .
O8 Ru2 C91 C92 156.7(7) . .
N2 Ru2 C91 C92 65.6(7) . .
C94 Ru2 C91 C92 -66.3(3) . .
C93 Ru2 C91 C92 -29.16(15) . .
C89 Ru2 C91 C92 -103.4(4) . .
C90 Ru2 C91 C92 -132.4(3) . .
C90 C91 C92 C93 0.0 . .
Ru2 C91 C92 C93 53.8(4) . .
C90 C91 C92 C96 172.8(18) . .
Ru2 C91 C92 C96 -133.4(18) . .
C90 C91 C92 Ru2 -53.8(4) . .
O25 Ru2 C92 C91 159.8(8) 2_666 .
O8 Ru2 C92 C91 -34.6(8) . .
N2 Ru2 C92 C91 -119.4(7) . .
C94 Ru2 C92 C91 102.9(3) . .
C93 Ru2 C92 C91 132.3(2) . .
C89 Ru2 C92 C91 65.8(3) . .
C90 Ru2 C92 C91 28.9(2) . .
O25 Ru2 C92 C93 27.5(8) 2_666 .
O8 Ru2 C92 C93 -166.8(8) . .
N2 Ru2 C92 C93 108.4(7) . .
C94 Ru2 C92 C93 -29.34(19) . .
C89 Ru2 C92 C93 -66.5(4) . .
C90 Ru2 C92 C93 -103.3(3) . .
C91 Ru2 C92 C93 -132.3(2) . .
O25 Ru2 C92 C96 -58(3) 2_666 .
O8 Ru2 C92 C96 107(2) . .
N2 Ru2 C92 C96 23(2) . .
C94 Ru2 C92 C96 -115(3) . .
C93 Ru2 C92 C96 -86(3) . .
C89 Ru2 C92 C96 -152(3) . .
C90 Ru2 C92 C96 171(3) . .
C91 Ru2 C92 C96 142(3) . .
C91 C92 C93 C94 0.0 . .
C96 C92 C93 C94 -175.3(11) . .
Ru2 C92 C93 C94 54.2(3) . .
C91 C92 C93 Ru2 -54.2(3) . .
C96 C92 C93 Ru2 130.4(11) . .
O25 Ru2 C93 C94 63.9(5) 2_666 .
O8 Ru2 C93 C94 -68(5) . .
N2 Ru2 C93 C94 153.0(6) . .
C89 Ru2 C93 C94 -29.32(18) . .
C92 Ru2 C93 C94 -132.0(2) . .
C90 Ru2 C93 C94 -66.3(3) . .
C91 Ru2 C93 C94 -103.0(3) . .
O25 Ru2 C93 C92 -164.1(5) 2_666 .
O8 Ru2 C93 C92 64(5) . .
N2 Ru2 C93 C92 -74.9(6) . .
C94 Ru2 C93 C92 132.0(2) . .
C89 Ru2 C93 C92 102.7(3) . .
C90 Ru2 C93 C92 65.8(3) . .
C91 Ru2 C93 C92 29.03(17) . .
C92 C93 C94 C89 0.0 . .
Ru2 C93 C94 C89 54.6(4) . .
C92 C93 C94 Ru2 -54.6(4) . .
C90 C89 C94 C93 0.0 . .
C95 C89 C94 C93 -176.4(13) . .
Ru2 C89 C94 C93 -54.5(4) . .
C90 C89 C94 Ru2 54.5(4) . .
C95 C89 C94 Ru2 -121.9(13) . .
O25 Ru2 C94 C93 -123.1(6) 2_666 .
O8 Ru2 C94 C93 166.4(8) . .
N2 Ru2 C94 C93 -37.5(6) . .
C89 Ru2 C94 C93 132.0(2) . .
C92 Ru2 C94 C93 29.23(16) . .
C90 Ru2 C94 C93 102.8(3) . .
C91 Ru2 C94 C93 66.1(3) . .
O25 Ru2 C94 C89 104.9(6) 2_666 .
O8 Ru2 C94 C89 34.4(8) . .
N2 Ru2 C94 C89 -169.4(7) . .
C93 Ru2 C94 C89 -132.0(2) . .
C92 Ru2 C94 C89 -102.7(3) . .
C90 Ru2 C94 C89 -29.14(15) . .
C91 Ru2 C94 C89 -65.9(3) . .
C91 C92 C96 C97 18(2) . .
C93 C92 C96 C97 -168.8(13) . .
Ru2 C92 C96 C97 -96(2) . .
C91 C92 C96 C98 -89(3) . .
C93 C92 C96 C98 84(3) . .
Ru2 C92 C96 C98 157(3) . .
O15 Ru3 C99 C100 -43.9(13) . .
O4 Ru3 C99 C100 150.2(11) 2_666 .
N3 Ru3 C99 C100 -129.2(11) . .
C103 Ru3 C99 C100 104.9(12) . .
C101 Ru3 C99 C100 30.5(10) . .
C102 Ru3 C99 C100 66.0(11) . .
C104 Ru3 C99 C100 132.7(16) . .
O15 Ru3 C99 C104 -176.6(7) . .
O4 Ru3 C99 C104 17.6(19) 2_666 .
N3 Ru3 C99 C104 98.2(10) . .
C103 Ru3 C99 C104 -27.8(9) . .
C100 Ru3 C99 C104 -132.7(16) . .
C101 Ru3 C99 C104 -102.2(11) . .
C102 Ru3 C99 C104 -66.7(10) . .
O15 Ru3 C99 C105 78(2) . .
O4 Ru3 C99 C105 -87.7(18) 2_666 .
N3 Ru3 C99 C105 -7.1(17) . .
C103 Ru3 C99 C105 -133.1(19) . .
C100 Ru3 C99 C105 122(2) . .
C101 Ru3 C99 C105 153(2) . .
C102 Ru3 C99 C105 -172.0(18) . .
C104 Ru3 C99 C105 -105(2) . .
C104 C99 C100 C101 -2(3) . .
C105 C99 C100 C101 -170.9(15) . .
Ru3 C99 C100 C101 -56.6(15) . .
C104 C99 C100 Ru3 55.0(14) . .
C105 C99 C100 Ru3 -114.2(17) . .
O15 Ru3 C100 C99 147.3(10) . .
O4 Ru3 C100 C99 -133.1(18) 2_666 .
N3 Ru3 C100 C99 57.3(11) . .
C103 Ru3 C100 C99 -65.0(10) . .
C101 Ru3 C100 C99 -130.2(15) . .
C102 Ru3 C100 C99 -104.6(11) . .
C104 Ru3 C100 C99 -28.6(9) . .
O15 Ru3 C100 C101 -82.6(10) . .
O4 Ru3 C100 C101 -3(2) 2_666 .
N3 Ru3 C100 C101 -172.6(9) . .
C103 Ru3 C100 C101 65.1(10) . .
C99 Ru3 C100 C101 130.2(15) . .
C102 Ru3 C100 C101 25.6(10) . .
C104 Ru3 C100 C101 101.5(11) . .
C99 C100 C101 C102 7(3) . .
Ru3 C100 C101 C102 -49.6(16) . .
C99 C100 C101 Ru3 56.6(14) . .
O15 Ru3 C101 C102 -119.7(11) . .
O4 Ru3 C101 C102 -43.0(13) 2_666 .
N3 Ru3 C101 C102 151.9(10) . .
C103 Ru3 C101 C102 33.5(11) . .
C100 Ru3 C101 C102 138.2(18) . .
C99 Ru3 C101 C102 108.0(12) . .
C104 Ru3 C101 C102 71.4(11) . .
O15 Ru3 C101 C100 102.1(11) . .
O4 Ru3 C101 C100 178.9(10) 2_666 .
N3 Ru3 C101 C100 13.7(17) . .
C103 Ru3 C101 C100 -104.6(12) . .
C99 Ru3 C101 C100 -30.1(10) . .
C102 Ru3 C101 C100 -138.2(18) . .
C104 Ru3 C101 C100 -66.8(11) . .
C100 C101 C102 C103 -6(2) . .
Ru3 C101 C102 C103 -54.8(11) . .
C100 C101 C102 C106 173.6(18) . .
Ru3 C101 C102 C106 124.5(19) . .
C100 C101 C102 Ru3 49.2(16) . .
O15 Ru3 C102 C101 67.7(13) . .
O4 Ru3 C102 C101 145.5(12) 2_666 .
N3 Ru3 C102 C101 -126(2) . .
C103 Ru3 C102 C101 -127.1(17) . .
C100 Ru3 C102 C101 -25.8(13) . .
C99 Ru3 C102 C101 -61.9(13) . .
C104 Ru3 C102 C101 -97.9(13) . .
O15 Ru3 C102 C103 -165.2(8) . .
O4 Ru3 C102 C103 -87.4(9) 2_666 .
N3 Ru3 C102 C103 1(3) . .
C100 Ru3 C102 C103 101.3(12) . .
C99 Ru3 C102 C103 65.1(11) . .
C101 Ru3 C102 C103 127.1(17) . .
C104 Ru3 C102 C103 29.2(8) . .
O15 Ru3 C102 C106 -58.3(19) . .
O4 Ru3 C102 C106 19.5(18) 2_666 .
N3 Ru3 C102 C106 108(2) . .
C103 Ru3 C102 C106 107(2) . .
C100 Ru3 C102 C106 -152(2) . .
C99 Ru3 C102 C106 172.0(19) . .
C101 Ru3 C102 C106 -126(2) . .
C104 Ru3 C102 C106 136.1(19) . .
C101 C102 C103 C104 -1(2) . .
C106 C102 C103 C104 -180.0(14) . .
Ru3 C102 C103 C104 -56.8(11) . .
C101 C102 C103 Ru3 56.2(12) . .
C106 C102 C103 Ru3 -123.2(15) . .
O15 Ru3 C103 C104 158.4(8) . .
O4 Ru3 C103 C104 -133.6(8) 2_666 .
N3 Ru3 C103 C104 -48.1(9) . .
C100 Ru3 C103 C104 63.4(11) . .
C99 Ru3 C103 C104 27.2(10) . .
C101 Ru3 C103 C104 100.0(11) . .
C102 Ru3 C103 C104 131.4(13) . .
O15 Ru3 C103 C102 27.0(14) . .
O4 Ru3 C103 C102 95.0(10) 2_666 .
N3 Ru3 C103 C102 -179.5(10) . .
C100 Ru3 C103 C102 -68.0(12) . .
C99 Ru3 C103 C102 -104.2(12) . .
C101 Ru3 C103 C102 -31.4(12) . .
C104 Ru3 C103 C102 -131.4(13) . .
C100 C99 C104 C103 -4(2) . .
C105 C99 C104 C103 166.4(12) . .
Ru3 C99 C104 C103 49.7(12) . .
C100 C99 C104 Ru3 -54.0(14) . .
C105 C99 C104 Ru3 116.7(12) . .
C102 C103 C104 C99 5.5(19) . .
Ru3 C103 C104 C99 -50.3(12) . .
C102 C103 C104 Ru3 55.8(11) . .
O15 Ru3 C104 C99 11(2) . .
O4 Ru3 C104 C99 -171.0(11) 2_666 .
N3 Ru3 C104 C99 -83.8(11) . .
C103 Ru3 C104 C99 135.0(14) . .
C100 Ru3 C104 C99 28.8(12) . .
C101 Ru3 C104 C99 66.4(12) . .
C102 Ru3 C104 C99 104.1(13) . .
O15 Ru3 C104 C103 -123.7(15) . .
O4 Ru3 C104 C103 54.0(8) 2_666 .
N3 Ru3 C104 C103 141.3(7) . .
C100 Ru3 C104 C103 -106.1(10) . .
C99 Ru3 C104 C103 -135.0(14) . .
C101 Ru3 C104 C103 -68.6(9) . .
C102 Ru3 C104 C103 -30.9(9) . .
C101 C102 C106 C108 95(2) . .
C103 C102 C106 C108 -86(2) . .
Ru3 C102 C106 C108 -168.6(17) . .
C101 C102 C106 C107 -48(3) . .
C103 C102 C106 C107 131(2) . .
Ru3 C102 C106 C107 49(3) . .
O22 Ru4 C109 C114 -7(2) . .
N4 Ru4 C109 C114 84.8(8) . .
O11 Ru4 C109 C114 171.6(7) 2_666 .
C110 Ru4 C109 C114 -129.7(12) . .
C113 Ru4 C109 C114 -29.3(8) . .
C111 Ru4 C109 C114 -102.0(9) . .
C112 Ru4 C109 C114 -64.2(9) . .
O22 Ru4 C109 C110 123.0(18) . .
N4 Ru4 C109 C110 -145.6(8) . .
O11 Ru4 C109 C110 -58.7(9) 2_666 .
C114 Ru4 C109 C110 129.7(12) . .
C113 Ru4 C109 C110 100.4(9) . .
C111 Ru4 C109 C110 27.7(8) . .
C112 Ru4 C109 C110 65.5(8) . .
O22 Ru4 C109 C115 -123.0(19) . .
N4 Ru4 C109 C115 -31.6(13) . .
O11 Ru4 C109 C115 55.3(14) 2_666 .
C110 Ru4 C109 C115 114.0(16) . .
C114 Ru4 C109 C115 -116.4(16) . .
C113 Ru4 C109 C115 -145.6(15) . .
C111 Ru4 C109 C115 141.6(14) . .
C112 Ru4 C109 C115 179.5(14) . .
C114 C109 C110 C111 -3.1(17) . .
C115 C109 C110 C111 -177.2(12) . .
Ru4 C109 C110 C111 -56.7(11) . .
C114 C109 C110 Ru4 53.6(9) . .
C115 C109 C110 Ru4 -120.5(11) . .
O22 Ru4 C110 C111 -26.7(13) . .
N4 Ru4 C110 C111 176.4(8) . .
O11 Ru4 C110 C111 -97.3(9) 2_666 .
C114 Ru4 C110 C111 101.9(10) . .
C113 Ru4 C110 C111 64.8(10) . .
C109 Ru4 C110 C111 132.7(13) . .
C112 Ru4 C110 C111 29.1(10) . .
O22 Ru4 C110 C109 -159.4(7) . .
N4 Ru4 C110 C109 43.6(9) . .
O11 Ru4 C110 C109 129.9(8) 2_666 .
C114 Ru4 C110 C109 -30.8(8) . .
C113 Ru4 C110 C109 -67.9(9) . .
C111 Ru4 C110 C109 -132.7(13) . .
C112 Ru4 C110 C109 -103.6(9) . .
C109 C110 C111 C112 2.8(19) . .
Ru4 C110 C111 C112 -53.0(11) . .
C109 C110 C111 Ru4 55.8(10) . .
O22 Ru4 C111 C110 164.5(8) . .
N4 Ru4 C111 C110 -9(2) . .
O11 Ru4 C111 C110 85.8(9) 2_666 .
C114 Ru4 C111 C110 -68.0(10) . .
C113 Ru4 C111 C110 -104.4(11) . .
C109 Ru4 C111 C110 -29.9(9) . .
C112 Ru4 C111 C110 -133.9(14) . .
O22 Ru4 C111 C112 -61.6(10) . .
N4 Ru4 C111 C112 124.9(13) . .
O11 Ru4 C111 C112 -140.2(9) 2_666 .
C110 Ru4 C111 C112 133.9(14) . .
C114 Ru4 C111 C112 66.0(10) . .
C113 Ru4 C111 C112 29.6(9) . .
C109 Ru4 C111 C112 104.0(10) . .
C110 C111 C112 C113 -1.7(18) . .
Ru4 C111 C112 C113 -54.1(10) . .
C110 C111 C112 C116 179.0(13) . .
Ru4 C111 C112 C116 126.6(13) . .
C110 C111 C112 Ru4 52.3(11) . .
O22 Ru4 C112 C113 -104.4(9) . .
N4 Ru4 C112 C113 -18.9(14) . .
O11 Ru4 C112 C113 -179.9(8) 2_666 .
C110 Ru4 C112 C113 102.5(10) . .
C114 Ru4 C112 C113 27.1(9) . .
C109 Ru4 C112 C113 64.4(9) . .
C111 Ru4 C112 C113 129.6(14) . .
O22 Ru4 C112 C111 126.0(9) . .
N4 Ru4 C112 C111 -148.5(9) . .
O11 Ru4 C112 C111 50.6(10) 2_666 .
C110 Ru4 C112 C111 -27.0(9) . .
C114 Ru4 C112 C111 -102.5(10) . .
C113 Ru4 C112 C111 -129.6(14) . .
C109 Ru4 C112 C111 -65.2(9) . .
O22 Ru4 C112 C116 9.7(16) . .
N4 Ru4 C112 C116 95.2(18) . .
O11 Ru4 C112 C116 -65.7(16) 2_666 .
C110 Ru4 C112 C116 -143.3(17) . .
C114 Ru4 C112 C116 141.2(17) . .
C113 Ru4 C112 C116 114.1(18) . .
C109 Ru4 C112 C116 178.5(16) . .
C111 Ru4 C112 C116 -116(2) . .
C111 C112 C113 C114 1.2(18) . .
C116 C112 C113 C114 -179.5(12) . .
Ru4 C112 C113 C114 -52.6(11) . .
C111 C112 C113 Ru4 53.7(10) . .
C116 C112 C113 Ru4 -126.9(12) . .
O22 Ru4 C113 C112 79.4(9) . .
N4 Ru4 C113 C112 169.4(8) . .
O11 Ru4 C113 C112 0.4(19) 2_666 .
C110 Ru4 C113 C112 -66.8(9) . .
C114 Ru4 C113 C112 -135.9(13) . .
C109 Ru4 C113 C112 -105.7(9) . .
C111 Ru4 C113 C112 -31.6(9) . .
O22 Ru4 C113 C114 -144.7(7) . .
N4 Ru4 C113 C114 -54.7(9) . .
O11 Ru4 C113 C114 136.3(13) 2_666 .
C110 Ru4 C113 C114 69.1(8) . .
C109 Ru4 C113 C114 30.2(8) . .
C111 Ru4 C113 C114 104.3(9) . .
C112 Ru4 C113 C114 135.9(13) . .
C112 C113 C114 C109 -1.7(18) . .
Ru4 C113 C114 C109 -55.5(9) . .
C112 C113 C114 Ru4 53.8(11) . .
C110 C109 C114 C113 2.5(16) . .
C115 C109 C114 C113 176.4(11) . .
Ru4 C109 C114 C113 55.6(9) . .
C110 C109 C114 Ru4 -53.2(9) . .
C115 C109 C114 Ru4 120.8(11) . .
O22 Ru4 C114 C113 46.7(10) . .
N4 Ru4 C114 C113 131.8(8) . .
O11 Ru4 C114 C113 -148.6(9) 2_666 .
C110 Ru4 C114 C113 -100.1(9) . .
C109 Ru4 C114 C113 -131.4(12) . .
C111 Ru4 C114 C113 -64.6(9) . .
C112 Ru4 C114 C113 -26.4(8) . .
O22 Ru4 C114 C109 178.1(7) . .
N4 Ru4 C114 C109 -96.9(8) . .
O11 Ru4 C114 C109 -17.2(14) 2_666 .
C110 Ru4 C114 C109 31.2(8) . .
C113 Ru4 C114 C109 131.4(12) . .
C111 Ru4 C114 C109 66.7(9) . .
C112 Ru4 C114 C109 105.0(9) . .
C113 C112 C116 C117 154.6(18) . .
C111 C112 C116 C117 -26(2) . .
Ru4 C112 C116 C117 65(2) . .
C113 C112 C116 C118 -83(2) . .
C111 C112 C116 C118 96(2) . .
Ru4 C112 C116 C118 -173.3(16) . .
Cl32 C129 Cl33 Cl33 21(2) . 2_765
Cl31 C129 Cl33 Cl33 144.4(18) . 2_765

loop_
_platon_squeeze_void_nr
_platon_squeeze_void_average_x
_platon_squeeze_void_average_y
_platon_squeeze_void_average_z
_platon_squeeze_void_volume
_platon_squeeze_void_count_electrons
_platon_squeeze_void_content
1 -0.012 0.004 -0.008 2628 635 ' '
